data_1557649
loop_
_publ_author_name
'Latendresse, Trevor P.'
'Vieru, Veacheslav'
'Upadhyay, Apoorva'
'Bhuvanesh, Nattamai S.'
'Chibotaru, Liviu F.'
'Nippe, Michael'

_publ_section_title
;
 Trends in trigonal prismatic Ln-[1]ferrocenophane complexes and discovery
 of a Ho3+ single-molecule magnet
;
_journal_issue 15
_journal_name_full 'Chemical Science'
_journal_page_first 3936
_journal_page_last 3951
_journal_paper_doi 10.1039/D0SC01197E
_journal_volume 11
_journal_year 2020
_chemical_formula_moiety 'C38 H40 Fe3 Li2 O2 Yb, C16 H32 Li O4'
_chemical_formula_sum 'C54 H72 Fe3 Li3 O6 Yb'
_chemical_formula_weight 1178.52
_space_group_crystal_system monoclinic
_space_group_IT_number 14
_space_group_name_Hall '-P 2ybc'
_space_group_name_H-M_alt 'P 1 21/c 1'
_atom_sites_solution_hydrogens geom
_audit_creation_date 2018-10-05
_audit_creation_method
;
Olex2 1.2
(compiled 2018.05.29 svn.r3508 for OlexSys, GUI svn.r5506)
;
_audit_update_record
;
2020-02-27 deposited with the CCDC.	2020-03-24 downloaded from the CCDC.
;
_cell_angle_alpha 90
_cell_angle_beta 92.170(2)
_cell_angle_gamma 90
_cell_formula_units_Z 8
_cell_length_a 11.4155(6)
_cell_length_b 63.489(3)
_cell_length_c 13.7300(7)
_cell_measurement_reflns_used 9211
_cell_measurement_temperature 110.0
_cell_measurement_theta_max 27.466
_cell_measurement_theta_min 2.400
_cell_volume 9943.8(9)
_computing_cell_refinement 'SAINT v8.37A (Bruker, 2015)'
_computing_data_reduction 'SAINT v8.37A (Bruker, 2015)'
_computing_molecular_graphics 'Olex2 (Dolomanov et al., 2009)'
_computing_publication_material 'Olex2 (Dolomanov et al., 2009)'
_computing_structure_refinement 'ShelXL (Sheldrick, 2015)'
_diffrn_ambient_temperature 110.0
_diffrn_measured_fraction_theta_full 0.966
_diffrn_measured_fraction_theta_max 0.966
_diffrn_measurement_device_type 'Bruker APEX-II CCD'
_diffrn_measurement_method '\f and \w scans'
_diffrn_radiation_type MoK\a
_diffrn_radiation_wavelength 0.71073
_diffrn_reflns_av_R_equivalents 0.0526
_diffrn_reflns_av_unetI/netI 0.0401
_diffrn_reflns_Laue_measured_fraction_full 0.966
_diffrn_reflns_Laue_measured_fraction_max 0.966
_diffrn_reflns_limit_h_max 10
_diffrn_reflns_limit_h_min -10
_diffrn_reflns_limit_k_max 61
_diffrn_reflns_limit_k_min -60
_diffrn_reflns_limit_l_max 13
_diffrn_reflns_limit_l_min -13
_diffrn_reflns_number 60904
_diffrn_reflns_point_group_measured_fraction_full 0.966
_diffrn_reflns_point_group_measured_fraction_max 0.966
_diffrn_reflns_theta_full 20.000
_diffrn_reflns_theta_max 20.000
_diffrn_reflns_theta_min 2.199
_diffrn_standards_number 0
_exptl_absorpt_coefficient_mu 2.771
_exptl_absorpt_correction_T_max 0.2617
_exptl_absorpt_correction_T_min 0.1609
_exptl_absorpt_correction_type multi-scan
_exptl_absorpt_process_details
'SADABS-2016/2 (Bruker,2016/2) was used for absorption correction. wR2(int) was 0.1421 before and 0.0789 after correction. The Ratio of minimum to maximum transmission is 0.6148. The \l/2 correction factor is Not present.'
_exptl_crystal_colour yellow
_exptl_crystal_colour_primary yellow
_exptl_crystal_density_diffrn 1.574
_exptl_crystal_description plate
_exptl_crystal_F_000 4808
_exptl_crystal_size_max 0.396
_exptl_crystal_size_mid 0.363
_exptl_crystal_size_min 0.045
_refine_diff_density_max 0.891
_refine_diff_density_min -1.125
_refine_diff_density_rms 0.167
_refine_ls_extinction_method none
_refine_ls_goodness_of_fit_ref 1.294
_refine_ls_hydrogen_treatment constr
_refine_ls_matrix_type full
_refine_ls_number_parameters 1165
_refine_ls_number_reflns 8938
_refine_ls_number_restraints 2722
_refine_ls_restrained_S_all 1.131
_refine_ls_R_factor_all 0.0862
_refine_ls_R_factor_gt 0.0774
_refine_ls_shift/su_max 0.001
_refine_ls_shift/su_mean 0.000
_refine_ls_structure_factor_coef Fsqd
_refine_ls_weighting_details 'w=1/[\s^2^(Fo^2^)+(0.0001P)^2^+342.0445P] where P=(Fo^2^+2Fc^2^)/3'
_refine_ls_weighting_scheme calc
_refine_ls_wR_factor_gt 0.1571
_refine_ls_wR_factor_ref 0.1617
_reflns_Friedel_coverage 0.000
_reflns_number_gt 8128
_reflns_number_total 8938
_reflns_threshold_expression 'I > 2\s(I)'
_cod_data_source_file d0sc01197e2.cif
_cod_data_source_block tl059
_cod_depositor_comments
;Adding full bibliography for 1557647--1557656.cif.

 Adding full bibliography for 1557647--1557656.cif.
;
_cod_original_cell_volume 9943.9(9)
_cod_database_code 1557649
_shelx_shelxl_version_number 2018/3
_shelx_space_group_comment
;
The symmetry employed for this shelxl refinement is uniquely defined
by the following loop, which should always be used as a source of
symmetry information in preference to the above space-group names.
They are only intended as comments.
;
_shelx_estimated_absorpt_t_max 0.885
_shelx_estimated_absorpt_t_min 0.407
_olex2_refinement_description
;
1. Fixed Uiso
 At 1.2 times of:
  All C(H) groups, All C(H,H) groups
2. Uiso/Uaniso restraints and constraints
All non-hydrogen atoms have similar U: within 2A with sigma of 0.01 and sigma
for terminal atoms of 0.02
Uanis(C15) = Uanis(C14) = Uanis(C11)
Uanis(C5B) = Uanis(C1B) = Uanis(C2B)
Uanis(C5) = Uanis(C1) = Uanis(C2)
Uanis(O1) = Uanis(Li1)
3. Rigid body (RIGU) restrains
 All non-hydrogen atoms
 with sigma for 1-2 distances of 0.01 and sigma for 1-3 distances of 0.01
4.a Ternary CH refined with riding coordinates:
 C10(H10), C2B(H2B)
4.b Secondary CH2 refined with riding coordinates:
 C31(H31A,H31B), C32(H32A,H32B), C33(H33A,H33B), C34(H34A,H34B), C35(H35A,
 H35B), C36(H36A,H36B), C37(H37A,H37B), C38(H38A,H38B), C31B(H31C,H31D),
 C32B(H32C,H32D), C33B(H33C,H33D), C34B(H34C,H34D), C35B(H35C,H35D), C36B(H36C,
 H36D), C37B(H37C,H37D), C38B(H38C,H38D), C39(H39A,H39B), C40(H40A,H40B),
 C41(H41A,H41B), C42(H42A,H42B), C43(H43A,H43B), C44(H44A,H44B), C45(H45A,H45B),
  C46(H46A,H46B), C47(H47A,H47B), C48(H48A,H48B), C49(H49A,H49B), C50(H50A,
 H50B), C51(H51A,H51B), C52(H52A,H52B), C53(H53A,H53B), C54(H54A,H54B),
 C39B(H39C,H39D), C40B(H40C,H40D), C41B(H41C,H41D), C42B(H42C,H42D), C43B(H43C,
 H43D), C44B(H44C,H44D), C45B(H45C,H45D), C46B(H46C,H46D), C47B(H47C,H47D),
 C48B(H48C,H48D), C49B(H49C,H49D), C50B(H50C,H50D), C51B(H51C,H51D), C52B(H52C,
 H52D), C53B(H53C,H53D), C54B(H54C,H54D)
4.c Aromatic/amide H refined with riding coordinates:
 C2(H2), C3(H3), C4(H4), C5(H5), C7(H7), C8(H8), C9(H9), C12(H12), C13(H13),
 C14(H14), C15(H15), C17(H17), C18(H18), C19(H19), C20(H20), C22(H22), C23(H23),
  C24(H24), C25(H25), C27(H27), C28(H28), C29(H29), C30(H30), C3B(H3B),
 C4B(H4B), C5B(H5B), C7B(H7B), C8B(H8B), C9B(H9B), C10B(H10B), C12B(H12B),
 C13B(H13B), C14B(H14B), C15B(H15B), C17B(H17B), C18B(H18B), C19B(H19B),
 C20B(H20B), C22B(H22B), C23B(H23B), C24B(H24B), C25B(H25B), C27B(H27B),
 C28B(H28B), C29B(H29B), C30B(H30B)
;
_olex2_submission_special_instructions 'No special instructions were received'

loop_
_space_group_symop_operation_xyz
'x, y, z'
'-x, y+1/2, -z+1/2'
'-x, -y, -z'
'x, -y-1/2, z-1/2'

loop_
_atom_site_label
_atom_site_type_symbol
_atom_site_fract_x
_atom_site_fract_y
_atom_site_fract_z
_atom_site_U_iso_or_equiv
_atom_site_adp_type
_atom_site_occupancy
_atom_site_site_symmetry_order
_atom_site_calc_flag
_atom_site_refinement_flags_posn
_atom_site_refinement_flags_adp
_atom_site_refinement_flags_occupancy
_atom_site_disorder_assembly
_atom_site_disorder_group
Yb1 Yb -0.06945(6) 0.67838(2) 0.23753(5) 0.0146(2) Uani 1 1 d . U . . .
Fe1 Fe -0.0521(2) 0.64455(4) 0.06817(17) 0.0186(6) Uani 1 1 d . U . . .
Fe2 Fe 0.1592(2) 0.69750(4) 0.34816(17) 0.0197(6) Uani 1 1 d . U . . .
Fe3 Fe -0.3252(2) 0.69605(4) 0.29511(17) 0.0186(6) Uani 1 1 d . U . . .
O1 O -0.0949(10) 0.62984(18) 0.4849(8) 0.027(2) Uani 1 1 d . U . . .
O2 O -0.0658(9) 0.73354(17) 0.0220(8) 0.023(2) Uani 1 1 d . U . . .
C1 C -0.0728(14) 0.6767(3) 0.0574(12) 0.0194(19) Uani 1 1 d . U . . .
C2 C 0.0296(15) 0.6694(3) 0.0079(12) 0.0194(19) Uani 1 1 d . U . . .
H2 H 0.107242 0.674259 0.021789 0.023 Uiso 1 1 calc R . . . .
C3 C -0.0006(15) 0.6544(3) -0.0631(13) 0.024(3) Uani 1 1 d . U . . .
H3 H 0.052921 0.647381 -0.103483 0.029 Uiso 1 1 calc R . . . .
C4 C -0.1233(15) 0.6511(3) -0.0655(13) 0.025(3) Uani 1 1 d . U . . .
H4 H -0.167326 0.641696 -0.106272 0.030 Uiso 1 1 calc R . . . .
C5 C -0.1662(15) 0.6648(2) 0.0050(12) 0.0194(19) Uani 1 1 d . U . . .
H5 H -0.247035 0.666217 0.017724 0.023 Uiso 1 1 calc R . . . .
C6 C -0.0516(15) 0.6402(3) 0.2186(12) 0.022(3) Uani 1 1 d . U . . .
C7 C 0.0544(15) 0.6319(2) 0.1754(12) 0.019(3) Uani 1 1 d . U . . .
H7 H 0.131689 0.636037 0.194992 0.023 Uiso 1 1 calc R . . . .
C8 C 0.0288(15) 0.6173(2) 0.1025(12) 0.019(3) Uani 1 1 d . U . . .
H8 H 0.084855 0.610482 0.063971 0.022 Uiso 1 1 calc R . . . .
C9 C -0.0920(15) 0.6141(3) 0.0947(13) 0.024(3) Uani 1 1 d . U . . .
H9 H -0.133689 0.604927 0.051299 0.029 Uiso 1 1 calc R . . . .
C10 C -0.1400(15) 0.6278(3) 0.1660(12) 0.021(3) Uani 1 1 d . U . . .
H10 H -0.225989 0.629331 0.175298 0.026 Uiso 1 1 calc R . . . .
C11 C 0.0879(14) 0.7055(3) 0.2121(12) 0.0175(19) Uani 1 1 d . U . . .
C12 C 0.1024(14) 0.7237(3) 0.2742(12) 0.018(3) Uani 1 1 d . U . . .
H12 H 0.040736 0.732961 0.290641 0.022 Uiso 1 1 calc R . . . .
C13 C 0.2190(14) 0.7260(3) 0.3070(12) 0.021(3) Uani 1 1 d . U . . .
H13 H 0.247816 0.736828 0.349339 0.026 Uiso 1 1 calc R . . . .
C14 C 0.2861(15) 0.7102(2) 0.2686(12) 0.0175(19) Uani 1 1 d . U . . .
H14 H 0.367721 0.708001 0.280075 0.021 Uiso 1 1 calc R . . . .
C15 C 0.2083(13) 0.6979(3) 0.2084(12) 0.0175(19) Uani 1 1 d . U . . .
H15 H 0.231954 0.686278 0.170454 0.021 Uiso 1 1 calc R . . . .
C16 C 0.0487(14) 0.6732(3) 0.3930(12) 0.022(3) Uani 1 1 d . U . . .
C17 C 0.0509(15) 0.6908(3) 0.4585(12) 0.024(3) Uani 1 1 d . U . . .
H17 H -0.016704 0.698536 0.475313 0.029 Uiso 1 1 calc R . . . .
C18 C 0.1678(15) 0.6955(3) 0.4958(13) 0.028(3) Uani 1 1 d . U . . .
H18 H 0.190053 0.706384 0.540070 0.033 Uiso 1 1 calc R . . . .
C19 C 0.2424(16) 0.6807(3) 0.4539(13) 0.030(3) Uani 1 1 d . U . . .
H19 H 0.325092 0.680092 0.463983 0.037 Uiso 1 1 calc R . . . .
C20 C 0.1735(15) 0.6669(3) 0.3940(13) 0.026(3) Uani 1 1 d . U . . .
H20 H 0.203456 0.655297 0.359218 0.032 Uiso 1 1 calc R . . . .
C21 C -0.2011(14) 0.7092(3) 0.2029(11) 0.019(3) Uani 1 1 d . U . . .
C22 C -0.3126(14) 0.7061(3) 0.1549(12) 0.023(3) Uani 1 1 d . U . . .
H22 H -0.325047 0.697728 0.098252 0.027 Uiso 1 1 calc R . . . .
C23 C -0.4034(15) 0.7172(3) 0.2018(13) 0.026(3) Uani 1 1 d . U . . .
H23 H -0.484345 0.717227 0.183104 0.031 Uiso 1 1 calc R . . . .
C24 C -0.3513(14) 0.7278(3) 0.2793(13) 0.022(3) Uani 1 1 d . U . . .
H24 H -0.389513 0.736986 0.322453 0.026 Uiso 1 1 calc R . . . .
C25 C -0.2310(15) 0.7226(3) 0.2834(12) 0.021(3) Uani 1 1 d . U . . .
H25 H -0.176676 0.727236 0.332925 0.025 Uiso 1 1 calc R . . . .
C26 C -0.2384(15) 0.6687(3) 0.3451(12) 0.022(3) Uani 1 1 d . U . . .
C27 C -0.3474(14) 0.6636(3) 0.2928(13) 0.026(3) Uani 1 1 d . U . . .
H27 H -0.354561 0.654671 0.237339 0.031 Uiso 1 1 calc R . . . .
C28 C -0.4425(16) 0.6741(3) 0.3374(13) 0.026(3) Uani 1 1 d . U . . .
H28 H -0.522253 0.673703 0.314993 0.032 Uiso 1 1 calc R . . . .
C29 C -0.3986(15) 0.6850(3) 0.4198(13) 0.027(3) Uani 1 1 d . U . . .
H29 H -0.442875 0.692923 0.464235 0.032 Uiso 1 1 calc R . . . .
C30 C -0.2724(15) 0.6819(3) 0.4240(13) 0.028(3) Uani 1 1 d . U . . .
H30 H -0.220019 0.687775 0.472084 0.034 Uiso 1 1 calc R . . . .
C31 C -0.1959(17) 0.6315(3) 0.5440(14) 0.039(4) Uani 1 1 d . U . . .
H31A H -0.220070 0.617505 0.567518 0.047 Uiso 1 1 calc R . . . .
H31B H -0.262577 0.637991 0.506649 0.047 Uiso 1 1 calc R . . . .
C32 C -0.1563(17) 0.6454(3) 0.6281(14) 0.045(4) Uani 1 1 d . U . . .
H32A H -0.191855 0.640841 0.689200 0.054 Uiso 1 1 calc R . . . .
H32B H -0.178224 0.660303 0.615244 0.054 Uiso 1 1 calc R . . . .
C33 C -0.0219(18) 0.6429(3) 0.6351(14) 0.045(4) Uani 1 1 d . U . . .
H33A H 0.017637 0.656636 0.627033 0.054 Uiso 1 1 calc R . . . .
H33B H 0.003828 0.636749 0.698602 0.054 Uiso 1 1 calc R . . . .
C34 C 0.0043(16) 0.6283(3) 0.5534(13) 0.037(4) Uani 1 1 d . U . . .
H34A H 0.077353 0.632627 0.522123 0.044 Uiso 1 1 calc R . . . .
H34B H 0.013705 0.613719 0.577508 0.044 Uiso 1 1 calc R . . . .
C35 C -0.0277(14) 0.7542(3) 0.0573(13) 0.023(3) Uani 1 1 d . U . . .
H35A H -0.000048 0.762950 0.002977 0.028 Uiso 1 1 calc R . . . .
H35B H 0.036888 0.752809 0.107092 0.028 Uiso 1 1 calc R . . . .
C36 C -0.1327(14) 0.7639(3) 0.1005(13) 0.024(3) Uani 1 1 d . U . . .
H36A H -0.130671 0.779477 0.094950 0.029 Uiso 1 1 calc R . . . .
H36B H -0.138171 0.760017 0.169931 0.029 Uiso 1 1 calc R . . . .
C37 C -0.2337(14) 0.7548(3) 0.0397(12) 0.020(3) Uani 1 1 d . U . . .
H37A H -0.269608 0.765725 -0.003256 0.024 Uiso 1 1 calc R . . . .
H37B H -0.294530 0.749203 0.082305 0.024 Uiso 1 1 calc R . . . .
C38 C -0.1825(14) 0.7371(3) -0.0208(12) 0.023(3) Uani 1 1 d . U . . .
H38A H -0.230844 0.724196 -0.017061 0.027 Uiso 1 1 calc R . . . .
H38B H -0.178403 0.741354 -0.089993 0.027 Uiso 1 1 calc R . . . .
Li1 Li -0.079(2) 0.6483(5) 0.374(2) 0.027(2) Uani 1 1 d . U . . .
Li2 Li -0.059(2) 0.7091(5) 0.106(2) 0.024(4) Uani 1 1 d . U . . .
Yb1B Yb 0.34738(6) 0.56405(2) 0.78257(5) 0.0151(2) Uani 1 1 d . U . . .
Fe1B Fe 0.3793(2) 0.53089(4) 0.60810(17) 0.0179(6) Uani 1 1 d . U . . .
Fe2B Fe 0.5710(2) 0.58846(4) 0.87625(18) 0.0198(6) Uani 1 1 d . U . . .
Fe3B Fe 0.08813(19) 0.57271(4) 0.85295(17) 0.0159(6) Uani 1 1 d . U . . .
O1B O 0.3891(10) 0.51631(19) 1.0336(8) 0.031(3) Uani 1 1 d . U . . .
O2B O 0.3156(10) 0.62127(18) 0.5784(8) 0.028(2) Uani 1 1 d . U . . .
C1B C 0.3195(14) 0.5626(3) 0.6012(12) 0.0189(19) Uani 1 1 d . U . . .
C2B C 0.4175(15) 0.5587(3) 0.5414(11) 0.0189(19) Uani 1 1 d . U . . .
H2B H 0.494573 0.565986 0.551295 0.023 Uiso 1 1 calc R . . . .
C3B C 0.3976(16) 0.5426(3) 0.4705(13) 0.028(3) Uani 1 1 d . U . . .
H3B H 0.450983 0.537694 0.424225 0.033 Uiso 1 1 calc R . . . .
C4B C 0.2818(15) 0.5356(3) 0.4830(12) 0.024(3) Uani 1 1 d . U . . .
H4B H 0.242766 0.525020 0.445274 0.028 Uiso 1 1 calc R . . . .
C5B C 0.2324(15) 0.5470(2) 0.5616(12) 0.0189(19) Uani 1 1 d . U . . .
H5B H 0.155928 0.544933 0.584946 0.023 Uiso 1 1 calc R . . . .
C6B C 0.4071(14) 0.5270(3) 0.7583(12) 0.018(3) Uani 1 1 d . U . . .
C7B C 0.5120(15) 0.5234(3) 0.7048(12) 0.019(3) Uani 1 1 d . U . . .
H7B H 0.582671 0.531034 0.717603 0.023 Uiso 1 1 calc R . . . .
C8B C 0.5008(15) 0.5077(3) 0.6318(12) 0.021(3) Uani 1 1 d . U . . .
H8B H 0.558214 0.503507 0.587450 0.025 Uiso 1 1 calc R . . . .
C9B C 0.3867(15) 0.4997(3) 0.6389(12) 0.021(3) Uani 1 1 d . U . . .
H9B H 0.352126 0.488778 0.600367 0.025 Uiso 1 1 calc R . . . .
C10B C 0.3324(15) 0.5111(2) 0.7143(12) 0.019(3) Uani 1 1 d . U . . .
H10B H 0.254736 0.508415 0.733668 0.023 Uiso 1 1 calc R . . . .
C11B C 0.4770(13) 0.5945(3) 0.7453(12) 0.018(3) Uani 1 1 d . U . . .
C12B C 0.4731(15) 0.6115(3) 0.8118(12) 0.022(3) Uani 1 1 d . U . . .
H12B H 0.401949 0.617100 0.834274 0.026 Uiso 1 1 calc R . . . .
C13B C 0.5857(14) 0.6194(3) 0.8422(13) 0.023(3) Uani 1 1 d . U . . .
H13B H 0.602777 0.630365 0.887663 0.027 Uiso 1 1 calc R . . . .
C14B C 0.6661(15) 0.6074(3) 0.7899(13) 0.025(3) Uani 1 1 d . U . . .
H14B H 0.748807 0.609172 0.792700 0.030 Uiso 1 1 calc R . . . .
C15B C 0.6039(14) 0.5921(3) 0.7323(12) 0.019(3) Uani 1 1 d . U . . .
H15B H 0.638720 0.581925 0.691719 0.023 Uiso 1 1 calc R . . . .
C16B C 0.4886(15) 0.5624(3) 0.9276(12) 0.025(3) Uani 1 1 d . U . . .
C17B C 0.4889(15) 0.5786(3) 0.9975(13) 0.027(3) Uani 1 1 d . U . . .
H17B H 0.420359 0.584287 1.024472 0.032 Uiso 1 1 calc R . . . .
C18B C 0.6041(15) 0.5852(3) 1.0222(13) 0.030(3) Uani 1 1 d . U . . .
H18B H 0.625269 0.596368 1.065666 0.036 Uiso 1 1 calc R . . . .
C19B C 0.6813(16) 0.5727(3) 0.9719(13) 0.028(3) Uani 1 1 d . U . . .
H19B H 0.764479 0.573389 0.974822 0.033 Uiso 1 1 calc R . . . .
C20B C 0.6098(14) 0.5584(3) 0.9149(12) 0.024(3) Uani 1 1 d . U . . .
H20B H 0.639382 0.547757 0.873921 0.029 Uiso 1 1 calc R . . . .
C21B C 0.1874(14) 0.5913(3) 0.7605(12) 0.019(3) Uani 1 1 d . U . . .
C22B C 0.0819(14) 0.5843(3) 0.7140(13) 0.023(3) Uani 1 1 d . U . . .
H22B H 0.080436 0.576371 0.655220 0.028 Uiso 1 1 calc R . . . .
C23B C -0.0216(15) 0.5899(3) 0.7617(12) 0.021(3) Uani 1 1 d . U . . .
H23B H -0.100145 0.586416 0.743156 0.025 Uiso 1 1 calc R . . . .
C24B C 0.0178(14) 0.6019(3) 0.8422(13) 0.021(3) Uani 1 1 d . U . . .
H24B H -0.030415 0.608096 0.889186 0.026 Uiso 1 1 calc R . . . .
C25B C 0.1430(14) 0.6031(3) 0.8418(12) 0.021(3) Uani 1 1 d . U . . .
H25B H 0.190461 0.610673 0.888176 0.025 Uiso 1 1 calc R . . . .
C26B C 0.2033(14) 0.5486(2) 0.8945(12) 0.018(3) Uani 1 1 d . U . . .
C27B C 0.0959(14) 0.5408(3) 0.8488(13) 0.019(3) Uani 1 1 d . U . . .
H27B H 0.091900 0.532245 0.791972 0.023 Uiso 1 1 calc R . . . .
C28B C -0.0033(15) 0.5477(3) 0.9002(12) 0.021(3) Uani 1 1 d . U . . .
H28B H -0.082906 0.544724 0.882529 0.026 Uiso 1 1 calc R . . . .
C29B C 0.0364(14) 0.5595(3) 0.9815(12) 0.021(3) Uani 1 1 d . U . . .
H29B H -0.010736 0.565544 1.029685 0.026 Uiso 1 1 calc R . . . .
C30B C 0.1610(14) 0.5606(3) 0.9779(12) 0.019(3) Uani 1 1 d . U . . .
H30B H 0.210085 0.568118 1.023211 0.022 Uiso 1 1 calc R . . . .
C31B C 0.2912(17) 0.5107(3) 1.0916(13) 0.037(4) Uani 1 1 d . U . . .
H31C H 0.293254 0.495499 1.107948 0.044 Uiso 1 1 calc R . . . .
H31D H 0.216069 0.513859 1.056235 0.044 Uiso 1 1 calc R . . . .
C32B C 0.3045(17) 0.5237(3) 1.1815(14) 0.040(4) Uani 1 1 d . U . . .
H32C H 0.297634 0.514864 1.240335 0.048 Uiso 1 1 calc R . . . .
H32D H 0.243626 0.534824 1.181981 0.048 Uiso 1 1 calc R . . . .
C33B C 0.4285(17) 0.5336(3) 1.1784(14) 0.041(4) Uani 1 1 d . U . . .
H33C H 0.424157 0.548757 1.161143 0.049 Uiso 1 1 calc R . . . .
H33D H 0.471938 0.532049 1.241792 0.049 Uiso 1 1 calc R . . . .
C34B C 0.4845(17) 0.5211(3) 1.1004(13) 0.035(4) Uani 1 1 d . U . . .
H34C H 0.545239 0.529512 1.068357 0.043 Uiso 1 1 calc R . . . .
H34D H 0.520766 0.508113 1.127424 0.043 Uiso 1 1 calc R . . . .
C35B C 0.2991(16) 0.6400(3) 0.6352(14) 0.032(3) Uani 1 1 d . U . . .
H35C H 0.271529 0.636159 0.700337 0.038 Uiso 1 1 calc R . . . .
H35D H 0.238865 0.649057 0.602595 0.038 Uiso 1 1 calc R . . . .
C36B C 0.4121(15) 0.6518(3) 0.6459(15) 0.037(4) Uani 1 1 d . U . . .
H36C H 0.443083 0.651520 0.714265 0.044 Uiso 1 1 calc R . . . .
H36D H 0.402698 0.666579 0.624503 0.044 Uiso 1 1 calc R . . . .
C37B C 0.4916(16) 0.6397(3) 0.5795(14) 0.038(4) Uani 1 1 d . U . . .
H37C H 0.546544 0.630597 0.617901 0.046 Uiso 1 1 calc R . . . .
H37D H 0.537440 0.649484 0.539676 0.046 Uiso 1 1 calc R . . . .
C38B C 0.4088(16) 0.6265(3) 0.5150(14) 0.037(4) Uani 1 1 d . U . . .
H38C H 0.378906 0.634621 0.457819 0.045 Uiso 1 1 calc R . . . .
H38D H 0.448240 0.613600 0.492026 0.045 Uiso 1 1 calc R . . . .
Li1B Li 0.378(3) 0.5329(5) 0.917(2) 0.031(5) Uani 1 1 d . U . . .
Li2B Li 0.315(2) 0.5953(5) 0.651(2) 0.025(4) Uani 1 1 d . U . . .
O3 O 0.3641(10) 0.72685(18) -0.0138(9) 0.030(2) Uani 1 1 d . U . . .
O4 O 0.2111(10) 0.70019(19) -0.1577(9) 0.032(3) Uani 1 1 d . U . . .
O5 O 0.4882(10) 0.69747(19) -0.1655(9) 0.034(3) Uani 1 1 d . U . . .
O6 O 0.3715(9) 0.67390(17) -0.0019(8) 0.026(2) Uani 1 1 d . U . . .
C39 C 0.4557(15) 0.7413(3) -0.0345(14) 0.029(3) Uani 1 1 d . U . . .
H39A H 0.453348 0.744836 -0.104835 0.035 Uiso 1 1 calc R . . . .
H39B H 0.533028 0.735077 -0.017009 0.035 Uiso 1 1 calc R . . . .
C40 C 0.4365(16) 0.7609(3) 0.0250(13) 0.029(3) Uani 1 1 d . U . . .
H40A H 0.403064 0.772400 -0.015941 0.035 Uiso 1 1 calc R . . . .
H40B H 0.510718 0.765773 0.057151 0.035 Uiso 1 1 calc R . . . .
C41 C 0.3496(15) 0.7536(3) 0.1001(13) 0.029(3) Uani 1 1 d . U . . .
H41A H 0.390606 0.747411 0.158151 0.035 Uiso 1 1 calc R . . . .
H41B H 0.299299 0.765349 0.120838 0.035 Uiso 1 1 calc R . . . .
C42 C 0.2815(15) 0.7377(3) 0.0457(14) 0.029(3) Uani 1 1 d . U . . .
H42A H 0.244574 0.727769 0.090798 0.035 Uiso 1 1 calc R . . . .
H42B H 0.219275 0.744457 0.004334 0.035 Uiso 1 1 calc R . . . .
C43 C 0.1148(15) 0.7134(3) -0.1248(14) 0.035(3) Uani 1 1 d . U . . .
H43A H 0.132777 0.728497 -0.135076 0.041 Uiso 1 1 calc R . . . .
H43B H 0.102729 0.711110 -0.054610 0.041 Uiso 1 1 calc R . . . .
C44 C 0.0078(16) 0.7072(3) -0.1839(14) 0.037(4) Uani 1 1 d . U . . .
H44A H -0.038073 0.696432 -0.149692 0.045 Uiso 1 1 calc R . . . .
H44B H -0.042873 0.719520 -0.198705 0.045 Uiso 1 1 calc R . . . .
C45 C 0.0569(16) 0.6984(3) -0.2740(14) 0.039(4) Uani 1 1 d . U . . .
H45A H 0.072538 0.709790 -0.321256 0.047 Uiso 1 1 calc R . . . .
H45B H 0.002452 0.688111 -0.305176 0.047 Uiso 1 1 calc R . . . .
C46 C 0.1700(16) 0.6879(3) -0.2389(13) 0.034(3) Uani 1 1 d . U . . .
H46A H 0.155303 0.673172 -0.218957 0.041 Uiso 1 1 calc R . . . .
H46B H 0.227813 0.687883 -0.290832 0.041 Uiso 1 1 calc R . . . .
C47 C 0.3363(16) 0.6539(3) -0.0442(13) 0.029(3) Uani 1 1 d . U . . .
H47A H 0.386414 0.650244 -0.099029 0.035 Uiso 1 1 calc R . . . .
H47B H 0.253676 0.654456 -0.068721 0.035 Uiso 1 1 calc R . . . .
C48 C 0.3504(17) 0.6382(3) 0.0346(13) 0.035(4) Uani 1 1 d . U . . .
H48A H 0.404836 0.626999 0.015037 0.042 Uiso 1 1 calc R . . . .
H48B H 0.273748 0.631693 0.047246 0.042 Uiso 1 1 calc R . . . .
C49 C 0.3977(17) 0.6488(3) 0.1247(13) 0.035(4) Uani 1 1 d . U . . .
H49A H 0.460584 0.640329 0.157253 0.042 Uiso 1 1 calc R . . . .
H49B H 0.335151 0.651464 0.171145 0.042 Uiso 1 1 calc R . . . .
C50 C 0.4453(16) 0.6692(3) 0.0842(13) 0.030(3) Uani 1 1 d . U . . .
H50A H 0.440557 0.680712 0.132727 0.035 Uiso 1 1 calc R . . . .
H50B H 0.528037 0.667529 0.066590 0.035 Uiso 1 1 calc R . . . .
C51 C 0.5941(15) 0.6864(3) -0.1381(14) 0.039(4) Uani 1 1 d . U . . .
H51A H 0.577529 0.671312 -0.126734 0.047 Uiso 1 1 calc R . . . .
H51B H 0.630380 0.692457 -0.077739 0.047 Uiso 1 1 calc R . . . .
C52 C 0.6739(17) 0.6889(4) -0.2213(16) 0.053(4) Uani 1 1 d . U . . .
H52A H 0.753753 0.692717 -0.196710 0.064 Uiso 1 1 calc R . . . .
H52B H 0.678384 0.675601 -0.258320 0.064 Uiso 1 1 calc R . . . .
C53 C 0.6282(18) 0.7048(4) -0.2808(17) 0.059(4) Uani 1 1 d . U . . .
H53A H 0.632907 0.700738 -0.350147 0.071 Uiso 1 1 calc R . . . .
H53B H 0.673605 0.717967 -0.270174 0.071 Uiso 1 1 calc R . . . .
C54 C 0.5033(16) 0.7082(3) -0.2560(14) 0.043(4) Uani 1 1 d . U . . .
H54A H 0.486696 0.723433 -0.249033 0.052 Uiso 1 1 calc R . . . .
H54B H 0.449845 0.702362 -0.307640 0.052 Uiso 1 1 calc R . . . .
Li3 Li 0.358(3) 0.6995(5) -0.079(2) 0.030(3) Uani 1 1 d . U . . .
O3B O 0.0228(11) 0.5688(2) 0.3422(9) 0.041(3) Uani 1 1 d . U . . .
O4B O -0.2529(12) 0.5736(2) 0.3354(12) 0.056(3) Uani 1 1 d . U . . .
O5B O -0.1274(10) 0.53364(19) 0.2564(9) 0.036(3) Uani 1 1 d . U . . .
O6B O -0.1428(12) 0.5435(2) 0.4821(10) 0.047(3) Uani 1 1 d . U . . .
C39B C 0.0683(19) 0.5837(3) 0.4134(16) 0.052(4) Uani 1 1 d . U . . .
H39C H 0.087487 0.576627 0.476140 0.063 Uiso 1 1 calc R . . . .
H39D H 0.010086 0.594945 0.424490 0.063 Uiso 1 1 calc R . . . .
C40B C 0.179(2) 0.5930(4) 0.3705(16) 0.059(4) Uani 1 1 d . U . . .
H40C H 0.168261 0.608159 0.354924 0.071 Uiso 1 1 calc R . . . .
H40D H 0.247414 0.591531 0.416783 0.071 Uiso 1 1 calc R . . . .
C41B C 0.1969(19) 0.5807(4) 0.2808(16) 0.054(4) Uani 1 1 d . U . . .
H41C H 0.252569 0.568967 0.293723 0.064 Uiso 1 1 calc R . . . .
H41D H 0.227311 0.589713 0.228718 0.064 Uiso 1 1 calc R . . . .
C42B C 0.0782(17) 0.5725(3) 0.2527(15) 0.045(4) Uani 1 1 d . U . . .
H42C H 0.033557 0.582959 0.212842 0.054 Uiso 1 1 calc R . . . .
H42D H 0.084031 0.559280 0.214908 0.054 Uiso 1 1 calc R . . . .
C43B C -0.254(2) 0.5947(4) 0.331(2) 0.071(4) Uani 1 1 d . U . . .
H43C H -0.205946 0.599398 0.276547 0.085 Uiso 1 1 calc R . . . .
H43D H -0.219806 0.600560 0.392076 0.085 Uiso 1 1 calc R . . . .
C44B C -0.376(2) 0.6028(4) 0.315(2) 0.073(5) Uani 1 1 d . U . . .
H44C H -0.397413 0.612097 0.369707 0.087 Uiso 1 1 calc R . . . .
H44D H -0.383375 0.610983 0.253645 0.087 Uiso 1 1 calc R . . . .
C45B C -0.450(2) 0.5846(4) 0.310(2) 0.074(5) Uani 1 1 d . U . . .
H45C H -0.502997 0.584252 0.365976 0.089 Uiso 1 1 calc R . . . .
H45D H -0.498488 0.584398 0.248762 0.089 Uiso 1 1 calc R . . . .
C46B C -0.371(2) 0.5678(4) 0.314(2) 0.076(4) Uani 1 1 d . U . . .
H46C H -0.375672 0.560294 0.251100 0.091 Uiso 1 1 calc R . . . .
H46D H -0.395976 0.557743 0.364971 0.091 Uiso 1 1 calc R . . . .
C47B C -0.1966(17) 0.5350(3) 0.1651(14) 0.039(4) Uani 1 1 d . U . . .
H47C H -0.187336 0.549010 0.134658 0.047 Uiso 1 1 calc R . . . .
H47D H -0.280691 0.532637 0.176391 0.047 Uiso 1 1 calc R . . . .
C48B C -0.1492(17) 0.5179(3) 0.1005(14) 0.042(4) Uani 1 1 d . U . . .
H48C H -0.194104 0.504621 0.106980 0.051 Uiso 1 1 calc R . . . .
H48D H -0.152067 0.522245 0.031284 0.051 Uiso 1 1 calc R . . . .
C49B C -0.0258(17) 0.5152(3) 0.1381(14) 0.044(4) Uani 1 1 d . U . . .
H49C H 0.004438 0.501029 0.123273 0.053 Uiso 1 1 calc R . . . .
H49D H 0.026243 0.525965 0.110242 0.053 Uiso 1 1 calc R . . . .
C50B C -0.0361(17) 0.5183(3) 0.2445(14) 0.038(4) Uani 1 1 d . U . . .
H50C H -0.056771 0.504835 0.276111 0.046 Uiso 1 1 calc R . . . .
H50D H 0.038910 0.523408 0.274217 0.046 Uiso 1 1 calc R . . . .
C51B C -0.1098(18) 0.5230(3) 0.5151(15) 0.041(4) Uani 1 1 d . U . . .
H51C H -0.023438 0.521614 0.520299 0.050 Uiso 1 1 calc R . . . .
H51D H -0.141954 0.512082 0.470332 0.050 Uiso 1 1 calc R . . . .
C52B C -0.1622(19) 0.5213(3) 0.6137(15) 0.045(4) Uani 1 1 d . U . . .
H52C H -0.243076 0.515724 0.608055 0.054 Uiso 1 1 calc R . . . .
H52D H -0.114296 0.512046 0.657240 0.054 Uiso 1 1 calc R . . . .
C53B C -0.1616(19) 0.5431(3) 0.6505(15) 0.046(4) Uani 1 1 d . U . . .
H53C H -0.083847 0.546909 0.679599 0.056 Uiso 1 1 calc R . . . .
H53D H -0.221752 0.545086 0.699775 0.056 Uiso 1 1 calc R . . . .
C54B C -0.190(2) 0.5557(3) 0.5614(15) 0.055(4) Uani 1 1 d . U . . .
H54C H -0.275268 0.557643 0.551812 0.066 Uiso 1 1 calc R . . . .
H54D H -0.151842 0.569762 0.565886 0.066 Uiso 1 1 calc R . . . .
Li3B Li -0.127(3) 0.5549(5) 0.354(3) 0.044(3) Uani 1 1 d . U . . .

loop_
_atom_site_aniso_label
_atom_site_aniso_U_11
_atom_site_aniso_U_22
_atom_site_aniso_U_33
_atom_site_aniso_U_23
_atom_site_aniso_U_13
_atom_site_aniso_U_12
Yb1 0.0133(4) 0.0148(5) 0.0155(4) 0.0003(4) 0.0006(3) 0.0009(4)
Fe1 0.0139(13) 0.0208(16) 0.0211(15) -0.0021(12) 0.0018(11) 0.0005(12)
Fe2 0.0173(14) 0.0220(16) 0.0196(15) 0.0040(12) -0.0008(12) -0.0026(12)
Fe3 0.0177(14) 0.0194(16) 0.0190(15) 0.0001(12) 0.0030(11) 0.0013(12)
O1 0.026(5) 0.033(5) 0.024(5) 0.010(4) 0.007(4) -0.001(4)
O2 0.024(5) 0.019(5) 0.027(5) 0.004(5) -0.001(4) 0.007(5)
C1 0.023(4) 0.010(4) 0.024(4) 0.007(3) -0.001(4) -0.002(4)
C2 0.023(4) 0.010(4) 0.024(4) 0.007(3) -0.001(4) -0.002(4)
C3 0.026(6) 0.020(7) 0.026(7) 0.002(6) 0.000(6) -0.004(6)
C4 0.025(6) 0.023(7) 0.028(7) -0.002(6) -0.001(6) -0.001(6)
C5 0.023(4) 0.010(4) 0.024(4) 0.007(3) -0.001(4) -0.002(4)
C6 0.026(7) 0.018(7) 0.022(7) 0.003(6) 0.004(6) -0.003(6)
C7 0.026(7) 0.011(7) 0.020(7) 0.003(5) 0.000(6) -0.004(6)
C8 0.026(6) 0.008(7) 0.021(7) -0.001(6) 0.001(6) 0.000(6)
C9 0.030(7) 0.016(7) 0.026(7) -0.003(6) 0.001(6) 0.000(6)
C10 0.026(7) 0.011(7) 0.027(7) 0.004(6) 0.003(6) -0.001(6)
C11 0.017(4) 0.011(4) 0.025(4) 0.004(3) 0.004(4) -0.004(3)
C12 0.018(6) 0.011(6) 0.026(7) 0.001(5) 0.007(6) 0.004(6)
C13 0.022(6) 0.014(7) 0.028(7) 0.003(6) -0.001(6) -0.002(6)
C14 0.017(4) 0.011(4) 0.025(4) 0.004(3) 0.004(4) -0.004(3)
C15 0.017(4) 0.011(4) 0.025(4) 0.004(3) 0.004(4) -0.004(3)
C16 0.022(6) 0.019(7) 0.024(7) 0.004(6) -0.005(6) 0.005(6)
C17 0.029(7) 0.021(7) 0.022(7) 0.004(6) -0.002(6) -0.001(6)
C18 0.031(7) 0.022(8) 0.029(7) 0.005(6) -0.003(6) -0.009(6)
C19 0.028(7) 0.032(8) 0.031(7) 0.007(6) -0.006(6) -0.002(6)
C20 0.026(7) 0.024(7) 0.029(7) 0.007(6) -0.007(6) 0.004(6)
C21 0.022(6) 0.026(7) 0.009(7) 0.005(6) -0.001(6) -0.001(6)
C22 0.022(6) 0.030(8) 0.016(7) 0.004(6) -0.001(6) 0.003(6)
C23 0.018(7) 0.028(8) 0.031(7) 0.008(6) 0.004(6) 0.008(6)
C24 0.022(6) 0.013(7) 0.031(7) 0.008(6) 0.008(6) 0.006(6)
C25 0.023(6) 0.020(7) 0.019(7) 0.003(6) -0.002(6) 0.000(6)
C26 0.023(6) 0.024(7) 0.020(7) 0.017(6) 0.006(6) 0.000(6)
C27 0.022(7) 0.028(7) 0.027(7) 0.019(6) -0.003(6) 0.001(6)
C28 0.021(7) 0.028(8) 0.029(7) 0.017(6) -0.004(6) 0.002(6)
C29 0.024(7) 0.028(8) 0.029(7) 0.010(6) 0.003(6) 0.005(6)
C30 0.026(7) 0.029(8) 0.030(7) 0.008(6) 0.006(6) 0.005(6)
C31 0.041(7) 0.045(8) 0.034(7) 0.011(7) 0.013(6) 0.002(7)
C32 0.054(8) 0.051(8) 0.031(8) 0.013(7) 0.020(7) 0.005(7)
C33 0.054(8) 0.050(8) 0.030(7) 0.010(7) 0.006(7) 0.003(7)
C34 0.037(7) 0.046(8) 0.027(7) 0.012(6) 0.001(6) 0.001(7)
C35 0.021(6) 0.017(7) 0.032(7) 0.003(6) 0.000(6) 0.002(6)
C36 0.020(7) 0.023(7) 0.030(7) 0.006(6) 0.003(6) 0.003(6)
C37 0.020(6) 0.021(7) 0.020(7) 0.011(6) 0.004(6) 0.004(6)
C38 0.026(6) 0.019(7) 0.023(7) 0.007(6) -0.001(6) 0.001(6)
Li1 0.026(5) 0.033(5) 0.024(5) 0.010(4) 0.007(4) -0.001(4)
Li2 0.022(9) 0.028(9) 0.022(9) 0.009(8) 0.001(8) 0.005(8)
Yb1B 0.0126(4) 0.0162(5) 0.0163(5) 0.0002(4) -0.0002(3) 0.0006(4)
Fe1B 0.0163(14) 0.0195(15) 0.0178(14) -0.0043(12) 0.0013(11) 0.0038(12)
Fe2B 0.0151(14) 0.0169(15) 0.0270(16) -0.0008(12) -0.0044(12) 0.0021(12)
Fe3B 0.0142(13) 0.0183(15) 0.0152(14) -0.0015(12) 0.0014(11) 0.0002(11)
O1B 0.034(6) 0.033(6) 0.026(6) 0.008(5) -0.001(5) 0.004(5)
O2B 0.025(5) 0.027(6) 0.031(6) 0.005(5) 0.002(5) 0.000(5)
C1B 0.029(4) 0.009(4) 0.018(4) 0.008(3) 0.002(4) 0.000(4)
C2B 0.029(4) 0.009(4) 0.018(4) 0.008(3) 0.002(4) 0.000(4)
C3B 0.039(7) 0.019(7) 0.026(7) 0.003(6) 0.006(6) 0.003(6)
C4B 0.036(7) 0.013(7) 0.022(7) 0.002(6) 0.001(6) 0.003(6)
C5B 0.029(4) 0.009(4) 0.018(4) 0.008(3) 0.002(4) 0.000(4)
C6B 0.016(7) 0.011(7) 0.027(7) 0.003(6) -0.001(6) 0.001(6)
C7B 0.020(6) 0.011(7) 0.027(7) 0.002(6) 0.000(6) 0.004(6)
C8B 0.027(7) 0.011(7) 0.026(7) -0.003(6) 0.002(6) 0.004(6)
C9B 0.026(7) 0.014(7) 0.022(7) -0.005(6) 0.001(6) 0.005(6)
C10B 0.023(7) 0.006(7) 0.027(7) 0.003(6) 0.005(6) -0.001(6)
C11B 0.012(6) 0.018(7) 0.026(7) 0.001(6) 0.004(6) -0.003(6)
C12B 0.017(6) 0.020(7) 0.029(7) 0.000(6) 0.002(6) 0.000(6)
C13B 0.017(7) 0.021(7) 0.031(7) -0.006(6) -0.001(6) -0.003(6)
C14B 0.018(7) 0.021(7) 0.036(8) -0.006(6) -0.002(6) -0.002(6)
C15B 0.014(6) 0.016(7) 0.028(7) 0.001(6) 0.006(6) 0.001(6)
C16B 0.022(6) 0.038(8) 0.016(7) 0.006(6) -0.002(6) 0.003(6)
C17B 0.020(6) 0.035(8) 0.025(7) 0.004(6) -0.004(6) 0.001(6)
C18B 0.025(7) 0.029(8) 0.035(7) 0.000(6) -0.010(6) -0.002(6)
C19B 0.020(7) 0.031(8) 0.031(7) 0.002(6) -0.012(6) 0.000(6)
C20B 0.020(6) 0.033(8) 0.019(7) 0.002(6) -0.006(6) 0.000(6)
C21B 0.020(6) 0.016(7) 0.020(7) 0.000(6) 0.000(6) 0.008(6)
C22B 0.023(6) 0.020(7) 0.025(7) 0.005(6) -0.006(6) 0.004(6)
C23B 0.020(6) 0.015(7) 0.026(7) -0.001(6) -0.007(6) 0.007(6)
C24B 0.020(6) 0.013(7) 0.030(7) 0.001(6) 0.003(6) 0.002(6)
C25B 0.021(6) 0.017(7) 0.025(7) -0.002(6) 0.000(6) 0.002(6)
C26B 0.022(6) 0.006(7) 0.025(7) -0.002(6) -0.003(6) 0.002(6)
C27B 0.020(6) 0.011(7) 0.027(7) -0.001(6) 0.003(6) -0.002(6)
C28B 0.022(6) 0.023(7) 0.019(7) 0.000(6) 0.001(6) -0.008(6)
C29B 0.022(6) 0.024(7) 0.018(7) -0.007(6) 0.003(6) -0.004(6)
C30B 0.019(6) 0.018(7) 0.019(7) -0.006(6) -0.002(6) 0.001(6)
C31B 0.043(7) 0.033(8) 0.034(7) 0.007(6) 0.001(6) -0.002(7)
C32B 0.047(8) 0.035(8) 0.038(8) 0.000(7) 0.004(7) 0.001(7)
C33B 0.049(8) 0.035(8) 0.039(8) 0.000(7) -0.004(7) -0.002(7)
C34B 0.040(7) 0.033(8) 0.034(7) 0.012(7) -0.001(6) 0.003(7)
C35B 0.031(7) 0.023(7) 0.041(8) 0.005(6) -0.004(6) 0.002(6)
C36B 0.033(7) 0.026(8) 0.051(8) 0.012(7) -0.005(7) -0.007(6)
C37B 0.030(7) 0.033(8) 0.052(8) 0.018(7) 0.001(7) -0.002(6)
C38B 0.033(7) 0.036(8) 0.044(8) 0.012(6) 0.008(6) 0.007(7)
Li1B 0.030(9) 0.036(10) 0.028(9) 0.014(8) -0.002(9) 0.004(8)
Li2B 0.022(9) 0.032(9) 0.021(9) 0.005(8) -0.005(8) 0.003(9)
O3 0.023(5) 0.024(5) 0.043(6) -0.001(5) 0.006(5) -0.004(4)
O4 0.025(5) 0.034(6) 0.036(6) -0.009(5) -0.002(5) 0.002(5)
O5 0.025(5) 0.039(6) 0.037(6) 0.012(5) -0.005(5) 0.004(5)
O6 0.025(5) 0.018(5) 0.035(5) 0.001(4) -0.003(4) 0.000(5)
C39 0.027(7) 0.018(7) 0.042(7) -0.005(6) 0.006(6) 0.001(6)
C40 0.030(7) 0.016(7) 0.042(8) 0.003(6) -0.001(6) 0.004(6)
C41 0.029(7) 0.019(7) 0.040(8) 0.002(6) 0.004(6) 0.005(6)
C42 0.025(7) 0.025(7) 0.038(7) 0.000(6) 0.008(6) 0.001(6)
C43 0.030(7) 0.031(8) 0.043(7) -0.011(6) -0.002(6) 0.005(6)
C44 0.032(7) 0.037(8) 0.044(8) -0.007(7) -0.008(6) 0.010(7)
C45 0.036(7) 0.041(8) 0.040(8) -0.015(7) -0.011(6) 0.010(7)
C46 0.032(7) 0.039(8) 0.032(7) -0.011(6) -0.007(6) 0.007(6)
C47 0.032(7) 0.021(7) 0.034(7) -0.004(6) -0.007(6) -0.002(6)
C48 0.045(8) 0.024(7) 0.034(7) -0.002(6) -0.003(7) -0.004(7)
C49 0.042(8) 0.028(7) 0.034(7) 0.006(6) -0.006(7) 0.000(7)
C50 0.029(7) 0.028(7) 0.031(7) 0.002(6) -0.004(6) 0.000(6)
C51 0.022(7) 0.051(8) 0.046(8) 0.016(7) -0.001(6) 0.003(7)
C52 0.032(7) 0.070(9) 0.058(9) 0.017(8) 0.004(7) 0.005(7)
C53 0.038(7) 0.080(9) 0.059(9) 0.023(8) 0.001(7) 0.004(8)
C54 0.033(7) 0.054(8) 0.043(8) 0.018(7) -0.004(7) 0.002(7)
Li3 0.025(6) 0.029(6) 0.037(6) 0.000(5) -0.001(5) 0.000(5)
O3B 0.043(6) 0.039(6) 0.041(6) 0.001(5) -0.007(5) -0.007(5)
O4B 0.043(6) 0.030(6) 0.096(7) 0.001(6) 0.007(6) -0.003(5)
O5B 0.035(6) 0.034(6) 0.039(5) -0.002(5) 0.006(5) -0.002(5)
O6B 0.057(6) 0.032(6) 0.051(6) -0.002(5) 0.016(5) 0.011(5)
C39B 0.055(8) 0.051(8) 0.049(8) -0.004(7) -0.017(7) -0.002(7)
C40B 0.065(8) 0.055(9) 0.055(9) 0.001(7) -0.014(8) -0.013(8)
C41B 0.053(8) 0.052(9) 0.055(8) 0.004(7) -0.009(7) -0.010(8)
C42B 0.046(8) 0.044(8) 0.046(8) 0.004(7) -0.006(7) -0.009(7)
C43B 0.057(8) 0.038(8) 0.118(10) 0.008(8) 0.002(8) 0.001(7)
C44B 0.056(8) 0.039(8) 0.124(11) 0.004(9) 0.013(9) 0.002(7)
C45B 0.054(8) 0.048(9) 0.121(11) 0.005(9) 0.011(9) 0.001(7)
C46B 0.052(8) 0.050(8) 0.126(10) -0.001(9) 0.010(8) -0.002(7)
C47B 0.041(7) 0.039(8) 0.037(7) 0.004(7) 0.000(6) -0.012(7)
C48B 0.051(8) 0.041(8) 0.036(8) -0.001(7) 0.012(7) -0.024(7)
C49B 0.048(8) 0.039(8) 0.046(8) -0.006(7) 0.020(7) -0.014(7)
C50B 0.037(7) 0.035(8) 0.044(7) -0.003(7) 0.015(7) -0.006(6)
C51B 0.046(8) 0.026(7) 0.052(8) -0.005(7) 0.008(7) 0.004(7)
C52B 0.050(8) 0.037(8) 0.048(8) -0.008(7) 0.008(7) 0.000(7)
C53B 0.050(8) 0.039(8) 0.050(8) -0.012(7) 0.012(7) 0.000(8)
C54B 0.067(8) 0.041(8) 0.059(8) -0.006(7) 0.015(7) 0.008(7)
Li3B 0.044(6) 0.032(6) 0.055(6) -0.002(6) 0.007(6) 0.001(6)

loop_
_atom_type_symbol
_atom_type_description
_atom_type_scat_dispersion_real
_atom_type_scat_dispersion_imag
_atom_type_scat_source
C C 0.0033 0.0016 'International Tables Vol C Tables 4.2.6.8 and 6.1.1.4'
H H 0.0000 0.0000 'International Tables Vol C Tables 4.2.6.8 and 6.1.1.4'
Fe Fe 0.3463 0.8444 'International Tables Vol C Tables 4.2.6.8 and 6.1.1.4'
Li Li -0.0003 0.0001 'International Tables Vol C Tables 4.2.6.8 and 6.1.1.4'
O O 0.0106 0.0060 'International Tables Vol C Tables 4.2.6.8 and 6.1.1.4'
Yb Yb -0.3850 5.5486 'International Tables Vol C Tables 4.2.6.8 and 6.1.1.4'

loop_
_geom_angle_atom_site_label_1
_geom_angle_atom_site_label_2
_geom_angle_atom_site_label_3
_geom_angle
_geom_angle_site_symmetry_1
_geom_angle_site_symmetry_3
_geom_angle_publ_flag
Fe1 Yb1 Fe2 122.02(7) . . ?
Fe1 Yb1 Fe3 119.50(6) . . ?
Fe2 Yb1 Fe3 118.42(6) . . ?
C1 Yb1 Fe1 40.4(4) . . ?
C1 Yb1 Fe2 118.1(4) . . ?
C1 Yb1 Fe3 106.1(4) . . ?
C1 Yb1 C11 82.8(5) . . ?
C1 Yb1 C16 146.5(6) . . ?
C1 Yb1 C21 81.8(5) . . ?
C1 Yb1 C26 125.8(6) . . ?
C1 Yb1 Li1 132.1(8) . . ?
C1 Yb1 Li2 49.7(7) . . ?
C6 Yb1 Fe1 41.0(4) . . ?
C6 Yb1 Fe2 110.8(4) . . ?
C6 Yb1 Fe3 116.5(4) . . ?
C6 Yb1 C1 81.4(5) . . ?
C6 Yb1 C11 126.7(5) . . ?
C6 Yb1 C16 85.1(6) . . ?
C6 Yb1 C21 143.8(6) . . ?
C6 Yb1 C26 83.7(6) . . ?
C6 Yb1 Li1 51.4(8) . . ?
C6 Yb1 Li2 130.3(7) . . ?
C11 Yb1 Fe1 107.2(4) . . ?
C11 Yb1 Fe2 40.2(4) . . ?
C11 Yb1 Fe3 116.7(4) . . ?
C11 Yb1 C26 143.5(6) . . ?
C11 Yb1 Li1 129.1(7) . . ?
C11 Yb1 Li2 49.8(7) . . ?
C16 Yb1 Fe1 119.2(4) . . ?
C16 Yb1 Fe2 40.9(4) . . ?
C16 Yb1 Fe3 107.3(4) . . ?
C16 Yb1 C11 81.1(5) . . ?
C16 Yb1 C26 82.5(5) . . ?
C16 Yb1 Li1 49.0(7) . . ?
C16 Yb1 Li2 129.6(7) . . ?
C21 Yb1 Fe1 116.3(4) . . ?
C21 Yb1 Fe2 105.4(4) . . ?
C21 Yb1 Fe3 40.4(4) . . ?
C21 Yb1 C11 82.3(5) . . ?
C21 Yb1 C16 124.4(5) . . ?
C21 Yb1 C26 80.6(5) . . ?
C21 Yb1 Li1 130.5(7) . . ?
C21 Yb1 Li2 48.8(7) . . ?
C26 Yb1 Fe1 109.3(4) . . ?
C26 Yb1 Fe2 115.9(4) . . ?
C26 Yb1 Fe3 40.2(4) . . ?
C26 Yb1 Li1 51.0(7) . . ?
C26 Yb1 Li2 128.7(7) . . ?
Li1 Yb1 Fe1 92.1(7) . . ?
Li1 Yb1 Fe2 89.5(6) . . ?
Li1 Yb1 Fe3 90.8(6) . . ?
Li2 Yb1 Fe1 89.6(6) . . ?
Li2 Yb1 Fe2 89.2(6) . . ?
Li2 Yb1 Fe3 88.7(6) . . ?
Li2 Yb1 Li1 178.2(9) . . ?
C1 Fe1 Yb1 51.1(5) . . ?
C1 Fe1 C6 101.4(7) . . ?
C2 Fe1 Yb1 79.3(5) . . ?
C2 Fe1 C1 41.6(6) . . ?
C2 Fe1 C6 121.6(7) . . ?
C2 Fe1 C7 109.3(7) . . ?
C3 Fe1 Yb1 118.3(5) . . ?
C3 Fe1 C1 70.5(7) . . ?
C3 Fe1 C2 40.5(7) . . ?
C3 Fe1 C4 41.0(7) . . ?
C3 Fe1 C6 159.6(7) . . ?
C3 Fe1 C7 125.6(7) . . ?
C3 Fe1 C9 122.1(7) . . ?
C4 Fe1 Yb1 119.4(5) . . ?
C4 Fe1 C1 71.9(7) . . ?
C4 Fe1 C2 69.1(7) . . ?
C4 Fe1 C6 155.9(7) . . ?
C4 Fe1 C7 160.9(7) . . ?
C5 Fe1 Yb1 79.9(5) . . ?
C5 Fe1 C1 42.5(6) . . ?
C5 Fe1 C2 68.0(7) . . ?
C5 Fe1 C3 67.8(7) . . ?
C5 Fe1 C4 40.8(7) . . ?
C5 Fe1 C6 119.4(7) . . ?
C5 Fe1 C7 157.7(7) . . ?
C5 Fe1 C8 160.0(7) . . ?
C5 Fe1 C9 123.0(7) . . ?
C5 Fe1 C10 107.2(7) . . ?
C6 Fe1 Yb1 50.3(5) . . ?
C7 Fe1 Yb1 77.9(5) . . ?
C7 Fe1 C1 120.4(7) . . ?
C7 Fe1 C6 41.6(7) . . ?
C8 Fe1 Yb1 116.8(5) . . ?
C8 Fe1 C1 157.1(7) . . ?
C8 Fe1 C2 123.5(7) . . ?
C8 Fe1 C3 109.2(7) . . ?
C8 Fe1 C4 123.8(7) . . ?
C8 Fe1 C6 70.7(7) . . ?
C8 Fe1 C7 40.1(6) . . ?
C8 Fe1 C9 40.5(7) . . ?
C8 Fe1 C10 67.9(7) . . ?
C9 Fe1 Yb1 119.6(5) . . ?
C9 Fe1 C1 159.1(7) . . ?
C9 Fe1 C2 158.3(7) . . ?
C9 Fe1 C4 106.0(7) . . ?
C9 Fe1 C6 71.8(7) . . ?
C9 Fe1 C7 68.0(7) . . ?
C10 Fe1 Yb1 79.8(5) . . ?
C10 Fe1 C1 120.9(7) . . ?
C10 Fe1 C2 159.1(7) . . ?
C10 Fe1 C3 158.5(7) . . ?
C10 Fe1 C4 121.5(7) . . ?
C10 Fe1 C6 41.5(7) . . ?
C10 Fe1 C7 66.9(7) . . ?
C10 Fe1 C9 41.6(7) . . ?
C11 Fe2 Yb1 51.7(4) . . ?
C11 Fe2 C16 102.9(6) . . ?
C12 Fe2 Yb1 80.6(5) . . ?
C12 Fe2 C11 41.1(6) . . ?
C12 Fe2 C16 124.2(6) . . ?
C12 Fe2 C20 161.2(7) . . ?
C13 Fe2 Yb1 118.9(5) . . ?
C13 Fe2 C11 69.8(7) . . ?
C13 Fe2 C12 40.2(6) . . ?
C13 Fe2 C16 162.3(7) . . ?
C13 Fe2 C17 128.0(7) . . ?
C13 Fe2 C18 109.4(7) . . ?
C13 Fe2 C20 155.7(7) . . ?
C14 Fe2 Yb1 118.9(5) . . ?
C14 Fe2 C11 71.3(6) . . ?
C14 Fe2 C12 68.0(7) . . ?
C14 Fe2 C13 39.9(6) . . ?
C14 Fe2 C15 41.3(6) . . ?
C14 Fe2 C16 154.8(7) . . ?
C14 Fe2 C17 162.8(7) . . ?
C14 Fe2 C18 123.9(7) . . ?
C14 Fe2 C20 119.8(7) . . ?
C15 Fe2 Yb1 78.8(4) . . ?
C15 Fe2 C11 41.7(6) . . ?
C15 Fe2 C12 67.1(7) . . ?
C15 Fe2 C13 67.3(7) . . ?
C15 Fe2 C16 118.7(7) . . ?
C15 Fe2 C17 155.3(7) . . ?
C15 Fe2 C18 160.9(7) . . ?
C15 Fe2 C20 106.5(7) . . ?
C16 Fe2 Yb1 51.2(4) . . ?
C17 Fe2 Yb1 76.6(5) . . ?
C17 Fe2 C11 119.5(7) . . ?
C17 Fe2 C12 110.4(7) . . ?
C17 Fe2 C16 40.6(7) . . ?
C17 Fe2 C20 67.5(7) . . ?
C18 Fe2 Yb1 117.2(5) . . ?
C18 Fe2 C11 156.7(7) . . ?
C18 Fe2 C12 123.4(7) . . ?
C18 Fe2 C16 70.6(7) . . ?
C18 Fe2 C17 41.5(7) . . ?
C18 Fe2 C20 68.4(7) . . ?
C19 Fe2 Yb1 119.7(5) . . ?
C19 Fe2 C11 160.0(7) . . ?
C19 Fe2 C12 157.4(7) . . ?
C19 Fe2 C13 121.4(7) . . ?
C19 Fe2 C14 105.9(7) . . ?
C19 Fe2 C15 123.6(7) . . ?
C19 Fe2 C16 70.8(7) . . ?
C19 Fe2 C17 68.6(7) . . ?
C19 Fe2 C18 40.6(7) . . ?
C19 Fe2 C20 41.0(7) . . ?
C20 Fe2 Yb1 80.8(5) . . ?
C20 Fe2 C11 122.2(7) . . ?
C20 Fe2 C16 41.7(7) . . ?
C21 Fe3 Yb1 50.3(5) . . ?
C22 Fe3 Yb1 77.5(5) . . ?
C22 Fe3 C21 40.2(6) . . ?
C22 Fe3 C24 66.8(7) . . ?
C22 Fe3 C26 121.3(7) . . ?
C22 Fe3 C27 108.1(7) . . ?
C22 Fe3 C29 159.7(7) . . ?
C22 Fe3 C30 157.2(7) . . ?
C23 Fe3 Yb1 116.8(5) . . ?
C23 Fe3 C21 69.5(7) . . ?
C23 Fe3 C22 40.9(7) . . ?
C23 Fe3 C24 39.3(7) . . ?
C23 Fe3 C26 159.9(7) . . ?
C23 Fe3 C27 126.4(7) . . ?
C23 Fe3 C29 124.4(7) . . ?
C23 Fe3 C30 159.5(7) . . ?
C24 Fe3 Yb1 116.3(5) . . ?
C24 Fe3 C21 69.2(7) . . ?
C24 Fe3 C26 155.9(7) . . ?
C24 Fe3 C27 163.3(7) . . ?
C24 Fe3 C29 111.2(7) . . ?
C24 Fe3 C30 123.9(7) . . ?
C25 Fe3 Yb1 77.4(5) . . ?
C25 Fe3 C21 41.0(7) . . ?
C25 Fe3 C22 66.7(7) . . ?
C25 Fe3 C23 67.7(7) . . ?
C25 Fe3 C24 40.7(7) . . ?
C25 Fe3 C26 118.2(7) . . ?
C25 Fe3 C27 153.7(7) . . ?
C25 Fe3 C28 163.4(7) . . ?
C25 Fe3 C29 126.0(7) . . ?
C25 Fe3 C30 107.2(7) . . ?
C26 Fe3 Yb1 51.5(5) . . ?
C26 Fe3 C21 101.8(6) . . ?
C27 Fe3 Yb1 76.4(5) . . ?
C27 Fe3 C21 118.0(7) . . ?
C27 Fe3 C26 40.6(6) . . ?
C28 Fe3 Yb1 116.1(5) . . ?
C28 Fe3 C21 155.3(7) . . ?
C28 Fe3 C22 123.8(7) . . ?
C28 Fe3 C23 110.7(7) . . ?
C28 Fe3 C24 127.6(7) . . ?
C28 Fe3 C26 69.4(7) . . ?
C28 Fe3 C27 40.8(7) . . ?
C28 Fe3 C29 40.1(7) . . ?
C28 Fe3 C30 68.2(7) . . ?
C29 Fe3 Yb1 118.9(5) . . ?
C29 Fe3 C21 159.9(7) . . ?
C29 Fe3 C26 69.5(7) . . ?
C29 Fe3 C27 67.8(7) . . ?
C30 Fe3 Yb1 79.8(5) . . ?
C30 Fe3 C21 120.6(7) . . ?
C30 Fe3 C26 40.4(7) . . ?
C30 Fe3 C27 67.1(7) . . ?
C30 Fe3 C29 41.4(7) . . ?
C31 O1 C34 105.2(13) . . ?
C31 O1 Li1 119.9(14) . . ?
C34 O1 Li1 117.2(13) . . ?
C35 O2 Li2 121.2(13) . . ?
C38 O2 C35 104.6(12) . . ?
C38 O2 Li2 112.6(13) . . ?
Fe1 C1 Yb1 88.5(6) . . ?
Fe1 C1 Li2 155.8(11) . . ?
C2 C1 Yb1 120.0(11) . . ?
C2 C1 Fe1 68.0(9) . . ?
C2 C1 C5 100.8(14) . . ?
C2 C1 Li2 113.3(13) . . ?
C5 C1 Yb1 119.6(11) . . ?
C5 C1 Fe1 66.7(9) . . ?
C5 C1 Li2 133.1(14) . . ?
Li2 C1 Yb1 69.7(9) . . ?
Fe1 C2 H2 127.5 . . ?
C1 C2 Fe1 70.5(9) . . ?
C1 C2 H2 124.4 . . ?
C3 C2 Fe1 69.3(10) . . ?
C3 C2 C1 111.3(15) . . ?
C3 C2 H2 124.4 . . ?
Fe1 C3 H3 126.4 . . ?
C2 C3 Fe1 70.2(10) . . ?
C2 C3 H3 125.3 . . ?
C2 C3 C4 109.5(16) . . ?
C4 C3 Fe1 69.8(10) . . ?
C4 C3 H3 125.3 . . ?
Fe1 C4 H4 126.1 . . ?
C3 C4 Fe1 69.2(10) . . ?
C3 C4 H4 127.3 . . ?
C5 C4 Fe1 68.9(10) . . ?
C5 C4 C3 105.4(15) . . ?
C5 C4 H4 127.3 . . ?
Fe1 C5 H5 127.0 . . ?
C1 C5 Fe1 70.9(9) . . ?
C1 C5 H5 123.5 . . ?
C4 C5 Fe1 70.3(10) . . ?
C4 C5 C1 113.0(15) . . ?
C4 C5 H5 123.5 . . ?
Fe1 C6 Yb1 88.7(6) . . ?
Fe1 C6 Li1 157.5(12) . . ?
C7 C6 Yb1 118.2(11) . . ?
C7 C6 Fe1 67.5(9) . . ?
C7 C6 Li1 128.2(14) . . ?
C10 C6 Yb1 122.2(11) . . ?
C10 C6 Fe1 66.6(9) . . ?
C10 C6 C7 99.9(14) . . ?
C10 C6 Li1 118.7(14) . . ?
Li1 C6 Yb1 69.8(9) . . ?
Fe1 C7 H7 128.2 . . ?
C6 C7 Fe1 70.8(9) . . ?
C6 C7 H7 123.9 . . ?
C8 C7 Fe1 68.8(9) . . ?
C8 C7 C6 112.2(15) . . ?
C8 C7 H7 123.9 . . ?
Fe1 C8 H8 125.1 . . ?
C7 C8 Fe1 71.1(10) . . ?
C7 C8 H8 125.3 . . ?
C7 C8 C9 109.4(16) . . ?
C9 C8 Fe1 70.1(10) . . ?
C9 C8 H8 125.3 . . ?
Fe1 C9 H9 125.9 . . ?
C8 C9 Fe1 69.4(10) . . ?
C8 C9 H9 127.4 . . ?
C8 C9 C10 105.3(15) . . ?
C10 C9 Fe1 68.9(9) . . ?
C10 C9 H9 127.4 . . ?
Fe1 C10 H10 123.4 . . ?
C6 C10 Fe1 71.9(9) . . ?
C6 C10 H10 123.4 . . ?
C9 C10 Fe1 69.5(10) . . ?
C9 C10 C6 113.1(15) . . ?
C9 C10 H10 123.4 . . ?
Fe2 C11 Yb1 88.1(6) . . ?
Fe2 C11 Li2 152.9(11) . . ?
C12 C11 Yb1 122.2(11) . . ?
C12 C11 Fe2 68.4(9) . . ?
C12 C11 C15 101.3(13) . . ?
C12 C11 Li2 112.1(14) . . ?
C15 C11 Yb1 117.3(11) . . ?
C15 C11 Fe2 67.2(9) . . ?
C15 C11 Li2 135.1(14) . . ?
Li2 C11 Yb1 68.5(9) . . ?
Fe2 C12 H12 127.6 . . ?
C11 C12 Fe2 70.5(9) . . ?
C11 C12 H12 124.4 . . ?
C13 C12 Fe2 69.2(10) . . ?
C13 C12 C11 111.1(15) . . ?
C13 C12 H12 124.4 . . ?
Fe2 C13 H13 126.0 . . ?
C12 C13 Fe2 70.7(10) . . ?
C12 C13 H13 125.1 . . ?
C14 C13 Fe2 69.8(10) . . ?
C14 C13 C12 109.7(16) . . ?
C14 C13 H13 125.1 . . ?
Fe2 C14 H14 124.8 . . ?
C13 C14 Fe2 70.4(10) . . ?
C13 C14 H14 126.9 . . ?
C13 C14 C15 106.1(15) . . ?
C15 C14 Fe2 69.5(9) . . ?
C15 C14 H14 126.9 . . ?
Fe2 C15 H15 127.2 . . ?
C11 C15 Fe2 71.0(9) . . ?
C11 C15 H15 124.2 . . ?
C14 C15 Fe2 69.2(9) . . ?
C14 C15 C11 111.6(15) . . ?
C14 C15 H15 124.2 . . ?
Fe2 C16 Yb1 87.9(6) . . ?
Fe2 C16 Li1 156.1(12) . . ?
C17 C16 Yb1 115.2(11) . . ?
C17 C16 Fe2 67.2(10) . . ?
C17 C16 C20 102.0(14) . . ?
C17 C16 Li1 129.8(15) . . ?
C20 C16 Yb1 122.1(12) . . ?
C20 C16 Fe2 67.1(9) . . ?
C20 C16 Li1 116.9(14) . . ?
Li1 C16 Yb1 69.9(9) . . ?
Fe2 C17 H17 126.5 . . ?
C16 C17 Fe2 72.2(10) . . ?
C16 C17 H17 124.0 . . ?
C16 C17 C18 112.1(16) . . ?
C18 C17 Fe2 69.0(10) . . ?
C18 C17 H17 124.0 . . ?
Fe2 C18 H18 126.5 . . ?
C17 C18 Fe2 69.5(10) . . ?
C17 C18 H18 126.7 . . ?
C19 C18 Fe2 68.9(10) . . ?
C19 C18 C17 106.6(16) . . ?
C19 C18 H18 126.7 . . ?
Fe2 C19 H19 124.6 . . ?
C18 C19 Fe2 70.5(10) . . ?
C18 C19 H19 125.7 . . ?
C18 C19 C20 108.5(16) . . ?
C20 C19 Fe2 70.8(10) . . ?
C20 C19 H19 125.7 . . ?
Fe2 C20 H20 127.6 . . ?
C16 C20 Fe2 71.2(10) . . ?
C16 C20 H20 124.7 . . ?
C19 C20 Fe2 68.2(10) . . ?
C19 C20 C16 110.7(16) . . ?
C19 C20 H20 124.7 . . ?
Fe3 C21 Yb1 89.3(6) . . ?
Fe3 C21 Li2 156.3(12) . . ?
C22 C21 Yb1 120.0(12) . . ?
C22 C21 Fe3 67.3(9) . . ?
C22 C21 C25 101.6(14) . . ?
C22 C21 Li2 113.5(13) . . ?
C25 C21 Yb1 118.1(11) . . ?
C25 C21 Fe3 65.7(9) . . ?
C25 C21 Li2 133.3(15) . . ?
Li2 C21 Yb1 69.5(9) . . ?
Fe3 C22 H22 125.6 . . ?
C21 C22 Fe3 72.5(9) . . ?
C21 C22 H22 124.0 . . ?
C23 C22 Fe3 69.5(10) . . ?
C23 C22 C21 112.1(16) . . ?
C23 C22 H22 124.0 . . ?
Fe3 C23 H23 124.8 . . ?
C22 C23 Fe3 69.6(9) . . ?
C22 C23 H23 126.6 . . ?
C24 C23 Fe3 70.7(10) . . ?
C24 C23 C22 106.9(15) . . ?
C24 C23 H23 126.6 . . ?
Fe3 C24 H24 127.4 . . ?
C23 C24 Fe3 70.0(10) . . ?
C23 C24 H24 126.0 . . ?
C23 C24 C25 107.9(16) . . ?
C25 C24 Fe3 68.1(9) . . ?
C25 C24 H24 126.0 . . ?
Fe3 C25 H25 122.8 . . ?
C21 C25 Fe3 73.3(10) . . ?
C21 C25 H25 124.3 . . ?
C24 C25 Fe3 71.2(10) . . ?
C24 C25 C21 111.4(15) . . ?
C24 C25 H25 124.3 . . ?
Fe3 C26 Yb1 88.2(6) . . ?
Fe3 C26 Li1 154.1(11) . . ?
C27 C26 Yb1 114.9(11) . . ?
C27 C26 Fe3 68.8(10) . . ?
C27 C26 Li1 129.1(15) . . ?
C30 C26 Yb1 121.9(12) . . ?
C30 C26 Fe3 68.0(10) . . ?
C30 C26 C27 104.6(15) . . ?
C30 C26 Li1 116.1(14) . . ?
Li1 C26 Yb1 67.7(8) . . ?
Fe3 C27 H27 127.7 . . ?
C26 C27 Fe3 70.6(10) . . ?
C26 C27 H27 125.2 . . ?
C28 C27 Fe3 68.0(10) . . ?
C28 C27 C26 109.6(16) . . ?
C28 C27 H27 125.2 . . ?
Fe3 C28 H28 123.9 . . ?
C27 C28 Fe3 71.2(10) . . ?
C27 C28 H28 125.6 . . ?
C29 C28 Fe3 70.9(10) . . ?
C29 C28 C27 108.8(16) . . ?
C29 C28 H28 125.6 . . ?
Fe3 C29 H29 126.7 . . ?
C28 C29 Fe3 69.0(10) . . ?
C28 C29 H29 126.6 . . ?
C28 C29 C30 106.7(16) . . ?
C30 C29 Fe3 69.2(10) . . ?
C30 C29 H29 126.6 . . ?
Fe3 C30 H30 125.7 . . ?
C26 C30 Fe3 71.6(10) . . ?
C26 C30 C29 110.2(16) . . ?
C26 C30 H30 124.9 . . ?
C29 C30 Fe3 69.4(10) . . ?
C29 C30 H30 124.9 . . ?
O1 C31 H31A 110.8 . . ?
O1 C31 H31B 110.8 . . ?
O1 C31 C32 104.6(15) . . ?
H31A C31 H31B 108.9 . . ?
C32 C31 H31A 110.8 . . ?
C32 C31 H31B 110.8 . . ?
C31 C32 H32A 110.8 . . ?
C31 C32 H32B 110.8 . . ?
C31 C32 C33 104.8(16) . . ?
H32A C32 H32B 108.9 . . ?
C33 C32 H32A 110.8 . . ?
C33 C32 H32B 110.8 . . ?
C32 C33 H33A 110.9 . . ?
C32 C33 H33B 110.9 . . ?
H33A C33 H33B 108.9 . . ?
C34 C33 C32 104.2(17) . . ?
C34 C33 H33A 110.9 . . ?
C34 C33 H33B 110.9 . . ?
O1 C34 C33 105.9(15) . . ?
O1 C34 H34A 110.6 . . ?
O1 C34 H34B 110.6 . . ?
C33 C34 H34A 110.6 . . ?
C33 C34 H34B 110.6 . . ?
H34A C34 H34B 108.7 . . ?
O2 C35 H35A 110.6 . . ?
O2 C35 H35B 110.6 . . ?
O2 C35 C36 105.6(13) . . ?
H35A C35 H35B 108.7 . . ?
C36 C35 H35A 110.6 . . ?
C36 C35 H35B 110.6 . . ?
C35 C36 H36A 111.1 . . ?
C35 C36 H36B 111.1 . . ?
C35 C36 C37 103.3(14) . . ?
H36A C36 H36B 109.1 . . ?
C37 C36 H36A 111.1 . . ?
C37 C36 H36B 111.1 . . ?
C36 C37 H37A 110.4 . . ?
C36 C37 H37B 110.4 . . ?
C36 C37 C38 106.4(13) . . ?
H37A C37 H37B 108.6 . . ?
C38 C37 H37A 110.4 . . ?
C38 C37 H37B 110.4 . . ?
O2 C38 C37 104.9(13) . . ?
O2 C38 H38A 110.8 . . ?
O2 C38 H38B 110.8 . . ?
C37 C38 H38A 110.8 . . ?
C37 C38 H38B 110.8 . . ?
H38A C38 H38B 108.8 . . ?
O1 Li1 Yb1 171.7(16) . . ?
O1 Li1 C6 129.3(17) . . ?
O1 Li1 C16 115.7(15) . . ?
O1 Li1 C26 113.0(14) . . ?
C6 Li1 Yb1 58.8(8) . . ?
C6 Li1 C26 95.9(12) . . ?
C16 Li1 Yb1 61.1(8) . . ?
C16 Li1 C6 99.3(13) . . ?
C16 Li1 C26 97.9(13) . . ?
C26 Li1 Yb1 61.3(8) . . ?
O2 Li2 Yb1 171.9(15) . . ?
O2 Li2 C1 125.2(15) . . ?
O2 Li2 C11 119.8(15) . . ?
O2 Li2 C21 110.6(14) . . ?
C1 Li2 Yb1 60.6(8) . . ?
C1 Li2 C11 98.7(13) . . ?
C11 Li2 Yb1 61.7(8) . . ?
C21 Li2 Yb1 61.7(8) . . ?
C21 Li2 C1 98.3(13) . . ?
C21 Li2 C11 99.6(13) . . ?
Fe2B Yb1B Fe1B 120.16(6) . . ?
Fe3B Yb1B Fe1B 118.02(6) . . ?
Fe3B Yb1B Fe2B 121.79(6) . . ?
C1B Yb1B Fe1B 41.3(4) . . ?
C1B Yb1B Fe2B 119.1(4) . . ?
C1B Yb1B Fe3B 102.9(4) . . ?
C1B Yb1B C11B 83.1(5) . . ?
C1B Yb1B C16B 147.2(6) . . ?
C1B Yb1B C21B 80.9(5) . . ?
C1B Yb1B Li1B 131.0(8) . . ?
C1B Yb1B Li2B 49.7(7) . . ?
C6B Yb1B Fe1B 40.5(4) . . ?
C6B Yb1B Fe2B 107.1(4) . . ?
C6B Yb1B Fe3B 117.8(4) . . ?
C6B Yb1B C1B 81.7(5) . . ?
C6B Yb1B C11B 122.7(5) . . ?
C6B Yb1B C16B 83.9(6) . . ?
C6B Yb1B C21B 146.8(5) . . ?
C6B Yb1B C26B 84.2(5) . . ?
C6B Yb1B Li1B 50.9(8) . . ?
C6B Yb1B Li2B 129.8(7) . . ?
C11B Yb1B Fe1B 105.6(4) . . ?
C11B Yb1B Fe2B 40.7(4) . . ?
C11B Yb1B Fe3B 119.4(4) . . ?
C11B Yb1B C16B 80.1(6) . . ?
C11B Yb1B C21B 82.9(5) . . ?
C11B Yb1B Li1B 129.8(8) . . ?
C11B Yb1B Li2B 50.3(7) . . ?
C16B Yb1B Fe1B 118.3(4) . . ?
C16B Yb1B Fe2B 39.5(4) . . ?
C16B Yb1B Fe3B 109.9(4) . . ?
C16B Yb1B C21B 124.2(6) . . ?
C16B Yb1B Li1B 51.0(8) . . ?
C16B Yb1B Li2B 128.9(7) . . ?
C21B Yb1B Fe1B 117.4(4) . . ?
C21B Yb1B Fe2B 106.1(4) . . ?
C21B Yb1B Fe3B 40.9(4) . . ?
C21B Yb1B Li1B 130.9(8) . . ?
C21B Yb1B Li2B 48.4(7) . . ?
C26B Yb1B Fe1B 107.3(4) . . ?
C26B Yb1B Fe2B 118.4(4) . . ?
C26B Yb1B Fe3B 40.7(4) . . ?
C26B Yb1B C1B 122.5(5) . . ?
C26B Yb1B C11B 147.1(5) . . ?
C26B Yb1B C16B 85.0(5) . . ?
C26B Yb1B C21B 81.5(5) . . ?
C26B Yb1B Li1B 50.7(7) . . ?
C26B Yb1B Li2B 128.7(7) . . ?
Li1B Yb1B Fe1B 90.7(7) . . ?
Li1B Yb1B Fe2B 90.0(7) . . ?
Li1B Yb1B Fe3B 91.0(6) . . ?
Li2B Yb1B Fe1B 90.0(6) . . ?
Li2B Yb1B Fe2B 90.0(6) . . ?
Li2B Yb1B Fe3B 88.4(6) . . ?
Li2B Yb1B Li1B 179.2(9) . . ?
C1B Fe1B Yb1B 50.9(4) . . ?
C2B Fe1B Yb1B 78.5(5) . . ?
C2B Fe1B C1B 40.2(6) . . ?
C2B Fe1B C3B 40.6(7) . . ?
C2B Fe1B C5B 67.4(7) . . ?
C2B Fe1B C6B 121.3(6) . . ?
C3B Fe1B Yb1B 117.8(5) . . ?
C3B Fe1B C1B 70.0(7) . . ?
C3B Fe1B C6B 159.5(7) . . ?
C4B Fe1B Yb1B 117.2(5) . . ?
C4B Fe1B C1B 70.0(7) . . ?
C4B Fe1B C2B 67.2(7) . . ?
C4B Fe1B C3B 40.5(7) . . ?
C4B Fe1B C5B 41.1(6) . . ?
C4B Fe1B C6B 155.4(7) . . ?
C4B Fe1B C8B 126.1(7) . . ?
C5B Fe1B Yb1B 77.9(5) . . ?
C5B Fe1B C1B 41.8(6) . . ?
C5B Fe1B C3B 69.0(7) . . ?
C5B Fe1B C6B 117.4(6) . . ?
C6B Fe1B Yb1B 50.3(4) . . ?
C6B Fe1B C1B 101.2(6) . . ?
C7B Fe1B Yb1B 76.6(5) . . ?
C7B Fe1B C1B 118.7(6) . . ?
C7B Fe1B C2B 109.1(7) . . ?
C7B Fe1B C3B 126.0(7) . . ?
C7B Fe1B C4B 163.2(7) . . ?
C7B Fe1B C5B 154.5(7) . . ?
C7B Fe1B C6B 41.0(6) . . ?
C7B Fe1B C8B 40.7(6) . . ?
C8B Fe1B Yb1B 116.6(5) . . ?
C8B Fe1B C1B 154.9(7) . . ?
C8B Fe1B C2B 122.6(7) . . ?
C8B Fe1B C3B 108.5(7) . . ?
C8B Fe1B C5B 162.7(7) . . ?
C8B Fe1B C6B 71.3(7) . . ?
C9B Fe1B Yb1B 119.3(5) . . ?
C9B Fe1B C1B 160.9(7) . . ?
C9B Fe1B C2B 158.4(7) . . ?
C9B Fe1B C3B 122.9(7) . . ?
C9B Fe1B C4B 109.7(7) . . ?
C9B Fe1B C5B 125.5(7) . . ?
C9B Fe1B C6B 71.0(7) . . ?
C9B Fe1B C7B 67.2(7) . . ?
C9B Fe1B C8B 40.5(7) . . ?
C10B Fe1B Yb1B 80.2(5) . . ?
C10B Fe1B C1B 122.0(7) . . ?
C10B Fe1B C2B 158.7(7) . . ?
C10B Fe1B C3B 159.1(7) . . ?
C10B Fe1B C4B 123.5(7) . . ?
C10B Fe1B C5B 107.5(7) . . ?
C10B Fe1B C6B 41.0(6) . . ?
C10B Fe1B C7B 66.0(7) . . ?
C10B Fe1B C8B 68.4(7) . . ?
C10B Fe1B C9B 41.2(6) . . ?
C11B Fe2B Yb1B 51.1(4) . . ?
C12B Fe2B Yb1B 75.9(5) . . ?
C12B Fe2B C11B 40.1(6) . . ?
C12B Fe2B C13B 41.3(6) . . ?
C12B Fe2B C14B 67.4(7) . . ?
C12B Fe2B C15B 67.2(7) . . ?
C12B Fe2B C16B 118.9(7) . . ?
C12B Fe2B C17B 108.4(7) . . ?
C12B Fe2B C18B 125.6(7) . . ?
C12B Fe2B C19B 161.9(7) . . ?
C12B Fe2B C20B 155.1(7) . . ?
C13B Fe2B Yb1B 116.5(5) . . ?
C13B Fe2B C11B 70.6(7) . . ?
C13B Fe2B C14B 40.7(7) . . ?
C13B Fe2B C15B 69.3(7) . . ?
C13B Fe2B C16B 155.3(7) . . ?
C13B Fe2B C17B 122.1(7) . . ?
C13B Fe2B C18B 108.1(7) . . ?
C13B Fe2B C19B 124.6(7) . . ?
C14B Fe2B Yb1B 119.1(5) . . ?
C14B Fe2B C11B 70.0(7) . . ?
C14B Fe2B C15B 41.0(7) . . ?
C14B Fe2B C16B 160.7(7) . . ?
C14B Fe2B C17B 158.5(7) . . ?
C14B Fe2B C18B 123.4(7) . . ?
C14B Fe2B C19B 109.5(7) . . ?
C15B Fe2B Yb1B 80.8(5) . . ?
C15B Fe2B C11B 41.8(6) . . ?
C15B Fe2B C16B 122.1(7) . . ?
C15B Fe2B C17B 158.9(7) . . ?
C15B Fe2B C19B 123.1(7) . . ?
C16B Fe2B Yb1B 51.6(5) . . ?
C16B Fe2B C11B 102.6(6) . . ?
C16B Fe2B C19B 70.2(7) . . ?
C17B Fe2B Yb1B 78.2(5) . . ?
C17B Fe2B C11B 121.4(7) . . ?
C17B Fe2B C16B 40.3(7) . . ?
C17B Fe2B C19B 67.4(7) . . ?
C18B Fe2B Yb1B 117.5(5) . . ?
C18B Fe2B C11B 159.0(7) . . ?
C18B Fe2B C15B 158.7(7) . . ?
C18B Fe2B C16B 69.5(7) . . ?
C18B Fe2B C17B 40.5(7) . . ?
C18B Fe2B C19B 39.9(7) . . ?
C19B Fe2B Yb1B 118.7(5) . . ?
C19B Fe2B C11B 157.5(7) . . ?
C20B Fe2B Yb1B 79.3(5) . . ?
C20B Fe2B C11B 119.9(7) . . ?
C20B Fe2B C13B 162.5(7) . . ?
C20B Fe2B C14B 126.4(7) . . ?
C20B Fe2B C15B 108.3(7) . . ?
C20B Fe2B C16B 41.0(7) . . ?
C20B Fe2B C17B 66.4(7) . . ?
C20B Fe2B C18B 67.5(7) . . ?
C20B Fe2B C19B 41.2(7) . . ?
C21B Fe3B Yb1B 52.1(4) . . ?
C22B Fe3B Yb1B 77.2(5) . . ?
C22B Fe3B C21B 39.9(6) . . ?
C22B Fe3B C23B 40.5(7) . . ?
C22B Fe3B C26B 121.3(7) . . ?
C22B Fe3B C29B 160.9(7) . . ?
C23B Fe3B Yb1B 117.2(5) . . ?
C23B Fe3B C21B 70.3(7) . . ?
C23B Fe3B C26B 157.3(7) . . ?
C23B Fe3B C29B 123.5(7) . . ?
C24B Fe3B Yb1B 120.3(5) . . ?
C24B Fe3B C21B 70.3(7) . . ?
C24B Fe3B C22B 66.6(7) . . ?
C24B Fe3B C23B 40.2(7) . . ?
C24B Fe3B C25B 41.3(6) . . ?
C24B Fe3B C26B 159.7(7) . . ?
C24B Fe3B C27B 158.5(7) . . ?
C24B Fe3B C28B 122.4(7) . . ?
C24B Fe3B C29B 108.1(7) . . ?
C24B Fe3B C30B 123.9(7) . . ?
C25B Fe3B Yb1B 81.3(5) . . ?
C25B Fe3B C21B 41.1(6) . . ?
C25B Fe3B C22B 65.7(7) . . ?
C25B Fe3B C23B 68.4(7) . . ?
C25B Fe3B C26B 121.7(7) . . ?
C25B Fe3B C29B 123.3(7) . . ?
C26B Fe3B Yb1B 51.3(5) . . ?
C26B Fe3B C21B 103.2(6) . . ?
C27B Fe3B Yb1B 77.2(5) . . ?
C27B Fe3B C21B 121.3(7) . . ?
C27B Fe3B C22B 109.4(7) . . ?
C27B Fe3B C23B 122.8(7) . . ?
C27B Fe3B C25B 158.5(7) . . ?
C27B Fe3B C26B 41.0(6) . . ?
C27B Fe3B C29B 68.4(7) . . ?
C27B Fe3B C30B 68.2(7) . . ?
C28B Fe3B Yb1B 117.2(5) . . ?
C28B Fe3B C21B 159.0(7) . . ?
C28B Fe3B C22B 125.6(7) . . ?
C28B Fe3B C23B 107.7(7) . . ?
C28B Fe3B C25B 158.9(7) . . ?
C28B Fe3B C26B 70.2(7) . . ?
C28B Fe3B C27B 41.2(7) . . ?
C28B Fe3B C29B 40.2(6) . . ?
C28B Fe3B C30B 68.3(7) . . ?
C29B Fe3B Yb1B 119.2(5) . . ?
C29B Fe3B C21B 157.9(6) . . ?
C29B Fe3B C26B 70.4(7) . . ?
C30B Fe3B Yb1B 80.6(5) . . ?
C30B Fe3B C21B 120.7(7) . . ?
C30B Fe3B C22B 157.6(7) . . ?
C30B Fe3B C23B 159.8(7) . . ?
C30B Fe3B C25B 107.8(7) . . ?
C30B Fe3B C26B 41.9(6) . . ?
C30B Fe3B C29B 40.8(6) . . ?
C31B O1B Li1B 124.8(14) . . ?
C34B O1B C31B 106.6(13) . . ?
C34B O1B Li1B 116.3(14) . . ?
C35B O2B C38B 104.7(13) . . ?
C35B O2B Li2B 115.1(14) . . ?
C38B O2B Li2B 121.8(14) . . ?
Fe1B C1B Yb1B 87.8(5) . . ?
Fe1B C1B Li2B 153.6(11) . . ?
C2B C1B Yb1B 120.2(11) . . ?
C2B C1B Fe1B 66.7(9) . . ?
C2B C1B C5B 101.6(14) . . ?
C2B C1B Li2B 111.8(14) . . ?
C5B C1B Yb1B 116.5(10) . . ?
C5B C1B Fe1B 66.2(9) . . ?
C5B C1B Li2B 136.1(14) . . ?
Li2B C1B Yb1B 69.9(9) . . ?
Fe1B C2B H2B 122.9 . . ?
C1B C2B Fe1B 73.1(9) . . ?
C1B C2B H2B 122.9 . . ?
C3B C2B Fe1B 70.0(10) . . ?
C3B C2B C1B 114.1(16) . . ?
C3B C2B H2B 122.9 . . ?
Fe1B C3B H3B 125.9 . . ?
C2B C3B Fe1B 69.3(10) . . ?
C2B C3B H3B 127.2 . . ?
C4B C3B Fe1B 69.2(10) . . ?
C4B C3B C2B 105.6(16) . . ?
C4B C3B H3B 127.2 . . ?
Fe1B C4B H4B 125.9 . . ?
C3B C4B Fe1B 70.4(10) . . ?
C3B C4B H4B 125.4 . . ?
C3B C4B C5B 109.3(16) . . ?
C5B C4B Fe1B 69.9(9) . . ?
C5B C4B H4B 125.4 . . ?
Fe1B C5B H5B 125.4 . . ?
C1B C5B Fe1B 71.9(9) . . ?
C1B C5B H5B 125.3 . . ?
C4B C5B Fe1B 69.0(9) . . ?
C4B C5B C1B 109.4(15) . . ?
C4B C5B H5B 125.3 . . ?
Fe1B C6B Yb1B 89.2(6) . . ?
Fe1B C6B Li1B 156.1(11) . . ?
C7B C6B Yb1B 116.9(11) . . ?
C7B C6B Fe1B 67.3(9) . . ?
C7B C6B Li1B 132.3(14) . . ?
C10B C6B Yb1B 124.1(11) . . ?
C10B C6B Fe1B 66.7(9) . . ?
C10B C6B C7B 99.7(14) . . ?
C10B C6B Li1B 114.7(14) . . ?
Li1B C6B Yb1B 70.1(9) . . ?
Fe1B C7B H7B 127.5 . . ?
C6B C7B Fe1B 71.6(9) . . ?
C6B C7B H7B 122.8 . . ?
C8B C7B Fe1B 69.9(9) . . ?
C8B C7B C6B 114.4(15) . . ?
C8B C7B H7B 122.8 . . ?
Fe1B C8B H8B 125.7 . . ?
C7B C8B Fe1B 69.4(9) . . ?
C7B C8B H8B 127.3 . . ?
C9B C8B Fe1B 69.2(9) . . ?
C9B C8B C7B 105.4(15) . . ?
C9B C8B H8B 127.3 . . ?
Fe1B C9B H9B 125.9 . . ?
C8B C9B Fe1B 70.3(10) . . ?
C8B C9B H9B 126.3 . . ?
C8B C9B C10B 107.3(15) . . ?
C10B C9B Fe1B 69.0(9) . . ?
C10B C9B H9B 126.3 . . ?
Fe1B C10B H10B 126.2 . . ?
C6B C10B Fe1B 72.3(9) . . ?
C6B C10B H10B 123.4 . . ?
C9B C10B Fe1B 69.7(9) . . ?
C9B C10B C6B 113.1(15) . . ?
C9B C10B H10B 123.4 . . ?
Fe2B C11B Yb1B 88.3(6) . . ?
Fe2B C11B Li2B 153.4(11) . . ?
C12B C11B Yb1B 115.1(11) . . ?
C12B C11B Fe2B 67.2(9) . . ?
C12B C11B C15B 102.3(14) . . ?
C12B C11B Li2B 108.3(14) . . ?
C15B C11B Yb1B 122.3(11) . . ?
C15B C11B Fe2B 67.1(9) . . ?
C15B C11B Li2B 137.1(14) . . ?
Li2B C11B Yb1B 69.5(9) . . ?
Fe2B C12B H12B 126.5 . . ?
C11B C12B Fe2B 72.7(10) . . ?
C11B C12B H12B 123.0 . . ?
C11B C12B C13B 114.1(15) . . ?
C13B C12B Fe2B 69.6(10) . . ?
C13B C12B H12B 123.0 . . ?
Fe2B C13B H13B 125.1 . . ?
C12B C13B Fe2B 69.1(10) . . ?
C12B C13B H13B 127.6 . . ?
C14B C13B Fe2B 69.8(10) . . ?
C14B C13B C12B 104.8(15) . . ?
C14B C13B H13B 127.6 . . ?
Fe2B C14B H14B 126.9 . . ?
C13B C14B Fe2B 69.5(10) . . ?
C13B C14B H14B 125.3 . . ?
C13B C14B C15B 109.3(15) . . ?
C15B C14B Fe2B 69.8(10) . . ?
C15B C14B H14B 125.3 . . ?
Fe2B C15B H15B 126.0 . . ?
C11B C15B Fe2B 71.1(9) . . ?
C11B C15B H15B 125.3 . . ?
C14B C15B Fe2B 69.2(10) . . ?
C14B C15B C11B 109.4(15) . . ?
C14B C15B H15B 125.3 . . ?
Fe2B C16B Yb1B 89.0(6) . . ?
Fe2B C16B Li1B 155.8(11) . . ?
C17B C16B Yb1B 119.6(12) . . ?
C17B C16B Fe2B 69.7(11) . . ?
C17B C16B C20B 103.6(15) . . ?
C17B C16B Li1B 129.7(15) . . ?
C20B C16B Yb1B 120.4(11) . . ?
C20B C16B Fe2B 68.8(10) . . ?
C20B C16B Li1B 112.8(15) . . ?
Li1B C16B Yb1B 69.2(9) . . ?
Fe2B C17B H17B 127.7 . . ?
C16B C17B Fe2B 70.0(10) . . ?
C16B C17B H17B 124.4 . . ?
C16B C17B C18B 111.2(17) . . ?
C18B C17B Fe2B 69.6(10) . . ?
C18B C17B H17B 124.4 . . ?
Fe2B C18B H18B 125.2 . . ?
C17B C18B Fe2B 69.9(10) . . ?
C17B C18B H18B 126.0 . . ?
C19B C18B Fe2B 70.5(10) . . ?
C19B C18B C17B 108.1(17) . . ?
C19B C18B H18B 126.0 . . ?
Fe2B C19B H19B 126.4 . . ?
C18B C19B Fe2B 69.6(10) . . ?
C18B C19B H19B 127.0 . . ?
C18B C19B C20B 106.0(16) . . ?
C20B C19B Fe2B 68.5(9) . . ?
C20B C19B H19B 127.0 . . ?
Fe2B C20B H20B 126.6 . . ?
C16B C20B Fe2B 70.2(10) . . ?
C16B C20B C19B 111.0(16) . . ?
C16B C20B H20B 124.5 . . ?
C19B C20B Fe2B 70.3(10) . . ?
C19B C20B H20B 124.5 . . ?
Fe3B C21B Yb1B 87.0(6) . . ?
Fe3B C21B Li2B 152.6(12) . . ?
C22B C21B Yb1B 116.0(11) . . ?
C22B C21B Fe3B 68.0(10) . . ?
C22B C21B C25B 101.2(14) . . ?
C22B C21B Li2B 108.1(14) . . ?
C25B C21B Yb1B 122.3(11) . . ?
C25B C21B Fe3B 67.3(9) . . ?
C25B C21B Li2B 137.8(15) . . ?
Li2B C21B Yb1B 70.1(9) . . ?
Fe3B C22B H22B 127.0 . . ?
C21B C22B Fe3B 72.1(10) . . ?
C21B C22B H22B 122.5 . . ?
C21B C22B C23B 114.9(16) . . ?
C23B C22B Fe3B 70.1(10) . . ?
C23B C22B H22B 122.5 . . ?
Fe3B C23B H23B 125.9 . . ?
C22B C23B Fe3B 69.3(9) . . ?
C22B C23B H23B 127.7 . . ?
C24B C23B Fe3B 68.7(9) . . ?
C24B C23B C22B 104.7(15) . . ?
C24B C23B H23B 127.7 . . ?
Fe3B C24B H24B 124.7 . . ?
C23B C24B Fe3B 71.1(10) . . ?
C23B C24B H24B 125.7 . . ?
C23B C24B C25B 108.5(15) . . ?
C25B C24B Fe3B 70.0(10) . . ?
C25B C24B H24B 125.7 . . ?
Fe3B C25B H25B 126.6 . . ?
C21B C25B Fe3B 71.6(10) . . ?
C21B C25B H25B 124.7 . . ?
C24B C25B Fe3B 68.7(9) . . ?
C24B C25B C21B 110.6(15) . . ?
C24B C25B H25B 124.7 . . ?
Fe3B C26B Yb1B 88.0(6) . . ?
Fe3B C26B Li1B 156.0(12) . . ?
C27B C26B Yb1B 115.8(11) . . ?
C27B C26B Fe3B 67.4(9) . . ?
C27B C26B C30B 102.6(14) . . ?
C27B C26B Li1B 130.1(14) . . ?
C30B C26B Yb1B 121.2(11) . . ?
C30B C26B Fe3B 67.0(9) . . ?
C30B C26B Li1B 116.2(13) . . ?
Li1B C26B Yb1B 69.8(9) . . ?
Fe3B C27B H27B 126.4 . . ?
C26B C27B Fe3B 71.5(9) . . ?
C26B C27B H27B 124.5 . . ?
C28B C27B Fe3B 69.2(9) . . ?
C28B C27B C26B 111.0(15) . . ?
C28B C27B H27B 124.5 . . ?
Fe3B C28B H28B 124.9 . . ?
C27B C28B Fe3B 69.6(9) . . ?
C27B C28B H28B 125.7 . . ?
C29B C28B Fe3B 71.3(10) . . ?
C29B C28B C27B 108.5(15) . . ?
C29B C28B H28B 125.7 . . ?
Fe3B C29B H29B 128.2 . . ?
C28B C29B Fe3B 68.4(10) . . ?
C28B C29B H29B 126.5 . . ?
C28B C29B C30B 106.9(15) . . ?
C30B C29B Fe3B 68.4(9) . . ?
C30B C29B H29B 126.5 . . ?
Fe3B C30B H30B 125.2 . . ?
C26B C30B Fe3B 71.0(9) . . ?
C26B C30B H30B 124.5 . . ?
C29B C30B Fe3B 70.8(9) . . ?
C29B C30B C26B 111.0(14) . . ?
C29B C30B H30B 124.5 . . ?
O1B C31B H31C 110.7 . . ?
O1B C31B H31D 110.7 . . ?
O1B C31B C32B 105.3(15) . . ?
H31C C31B H31D 108.8 . . ?
C32B C31B H31C 110.7 . . ?
C32B C31B H31D 110.7 . . ?
C31B C32B H32C 110.6 . . ?
C31B C32B H32D 110.6 . . ?
C31B C32B C33B 105.5(16) . . ?
H32C C32B H32D 108.8 . . ?
C33B C32B H32C 110.6 . . ?
C33B C32B H32D 110.6 . . ?
C32B C33B H33C 111.2 . . ?
C32B C33B H33D 111.2 . . ?
H33C C33B H33D 109.1 . . ?
C34B C33B C32B 102.7(16) . . ?
C34B C33B H33C 111.2 . . ?
C34B C33B H33D 111.2 . . ?
O1B C34B C33B 103.7(15) . . ?
O1B C34B H34C 111.0 . . ?
O1B C34B H34D 111.0 . . ?
C33B C34B H34C 111.0 . . ?
C33B C34B H34D 111.0 . . ?
H34C C34B H34D 109.0 . . ?
O2B C35B H35C 109.7 . . ?
O2B C35B H35D 109.7 . . ?
O2B C35B C36B 109.7(15) . . ?
H35C C35B H35D 108.2 . . ?
C36B C35B H35C 109.7 . . ?
C36B C35B H35D 109.7 . . ?
C35B C36B H36C 111.2 . . ?
C35B C36B H36D 111.2 . . ?
C35B C36B C37B 102.8(15) . . ?
H36C C36B H36D 109.1 . . ?
C37B C36B H36C 111.2 . . ?
C37B C36B H36D 111.2 . . ?
C36B C37B H37C 110.8 . . ?
C36B C37B H37D 110.8 . . ?
C36B C37B C38B 104.8(15) . . ?
H37C C37B H37D 108.9 . . ?
C38B C37B H37C 110.8 . . ?
C38B C37B H37D 110.8 . . ?
O2B C38B C37B 103.4(15) . . ?
O2B C38B H38C 111.1 . . ?
O2B C38B H38D 111.1 . . ?
C37B C38B H38C 111.1 . . ?
C37B C38B H38D 111.1 . . ?
H38C C38B H38D 109.1 . . ?
O1B Li1B Yb1B 165.6(17) . . ?
O1B Li1B C6B 135.4(17) . . ?
O1B Li1B C16B 112.4(15) . . ?
O1B Li1B C26B 112.7(15) . . ?
C6B Li1B Yb1B 59.0(8) . . ?
C6B Li1B C16B 95.8(13) . . ?
C16B Li1B Yb1B 59.9(8) . . ?
C26B Li1B Yb1B 59.5(8) . . ?
C26B Li1B C6B 96.0(12) . . ?
C26B Li1B C16B 97.6(13) . . ?
O2B Li2B Yb1B 166.6(15) . . ?
O2B Li2B C1B 130.5(15) . . ?
O2B Li2B C11B 107.7(14) . . ?
O2B Li2B C21B 118.7(15) . . ?
C1B Li2B Yb1B 60.4(8) . . ?
C1B Li2B C11B 97.6(13) . . ?
C11B Li2B Yb1B 60.2(8) . . ?
C21B Li2B Yb1B 61.5(8) . . ?
C21B Li2B C1B 97.4(13) . . ?
C21B Li2B C11B 99.3(13) . . ?
C39 O3 C42 107.6(12) . . ?
C39 O3 Li3 119.7(13) . . ?
C42 O3 Li3 132.0(13) . . ?
C43 O4 Li3 118.5(13) . . ?
C46 O4 C43 109.0(12) . . ?
C46 O4 Li3 131.9(14) . . ?
C51 O5 Li3 121.9(14) . . ?
C54 O5 C51 109.4(13) . . ?
C54 O5 Li3 128.2(14) . . ?
C47 O6 C50 106.9(12) . . ?
C47 O6 Li3 120.0(13) . . ?
C50 O6 Li3 130.2(13) . . ?
O3 C39 H39A 110.2 . . ?
O3 C39 H39B 110.2 . . ?
O3 C39 C40 107.5(14) . . ?
H39A C39 H39B 108.5 . . ?
C40 C39 H39A 110.2 . . ?
C40 C39 H39B 110.2 . . ?
C39 C40 H40A 111.1 . . ?
C39 C40 H40B 111.1 . . ?
C39 C40 C41 103.2(14) . . ?
H40A C40 H40B 109.1 . . ?
C41 C40 H40A 111.1 . . ?
C41 C40 H40B 111.1 . . ?
C40 C41 H41A 111.3 . . ?
C40 C41 H41B 111.3 . . ?
H41A C41 H41B 109.2 . . ?
C42 C41 C40 102.1(15) . . ?
C42 C41 H41A 111.3 . . ?
C42 C41 H41B 111.3 . . ?
O3 C42 C41 105.8(14) . . ?
O3 C42 H42A 110.6 . . ?
O3 C42 H42B 110.6 . . ?
C41 C42 H42A 110.6 . . ?
C41 C42 H42B 110.6 . . ?
H42A C42 H42B 108.7 . . ?
O4 C43 H43A 110.4 . . ?
O4 C43 H43B 110.4 . . ?
O4 C43 C44 106.7(14) . . ?
H43A C43 H43B 108.6 . . ?
C44 C43 H43A 110.4 . . ?
C44 C43 H43B 110.4 . . ?
C43 C44 H44A 111.2 . . ?
C43 C44 H44B 111.2 . . ?
H44A C44 H44B 109.1 . . ?
C45 C44 C43 103.0(15) . . ?
C45 C44 H44A 111.2 . . ?
C45 C44 H44B 111.2 . . ?
C44 C45 H45A 110.9 . . ?
C44 C45 H45B 110.9 . . ?
C44 C45 C46 104.1(15) . . ?
H45A C45 H45B 108.9 . . ?
C46 C45 H45A 110.9 . . ?
C46 C45 H45B 110.9 . . ?
O4 C46 C45 104.9(14) . . ?
O4 C46 H46A 110.8 . . ?
O4 C46 H46B 110.8 . . ?
C45 C46 H46A 110.8 . . ?
C45 C46 H46B 110.8 . . ?
H46A C46 H46B 108.8 . . ?
O6 C47 H47A 110.5 . . ?
O6 C47 H47B 110.5 . . ?
O6 C47 C48 106.0(14) . . ?
H47A C47 H47B 108.7 . . ?
C48 C47 H47A 110.5 . . ?
C48 C47 H47B 110.5 . . ?
C47 C48 H48A 109.8 . . ?
C47 C48 H48B 109.8 . . ?
C47 C48 C49 109.4(15) . . ?
H48A C48 H48B 108.2 . . ?
C49 C48 H48A 109.8 . . ?
C49 C48 H48B 109.8 . . ?
C48 C49 H49A 111.4 . . ?
C48 C49 H49B 111.4 . . ?
C48 C49 C50 101.8(15) . . ?
H49A C49 H49B 109.3 . . ?
C50 C49 H49A 111.4 . . ?
C50 C49 H49B 111.4 . . ?
O6 C50 C49 105.4(14) . . ?
O6 C50 H50A 110.7 . . ?
O6 C50 H50B 110.7 . . ?
C49 C50 H50A 110.7 . . ?
C49 C50 H50B 110.7 . . ?
H50A C50 H50B 108.8 . . ?
O5 C51 H51A 110.5 . . ?
O5 C51 H51B 110.5 . . ?
O5 C51 C52 106.1(15) . . ?
H51A C51 H51B 108.7 . . ?
C52 C51 H51A 110.5 . . ?
C52 C51 H51B 110.5 . . ?
C51 C52 H52A 110.2 . . ?
C51 C52 H52B 110.2 . . ?
H52A C52 H52B 108.5 . . ?
C53 C52 C51 107.6(18) . . ?
C53 C52 H52A 110.2 . . ?
C53 C52 H52B 110.2 . . ?
C52 C53 H53A 110.1 . . ?
C52 C53 H53B 110.1 . . ?
C52 C53 C54 108.1(18) . . ?
H53A C53 H53B 108.4 . . ?
C54 C53 H53A 110.1 . . ?
C54 C53 H53B 110.1 . . ?
O5 C54 C53 106.0(15) . . ?
O5 C54 H54A 110.5 . . ?
O5 C54 H54B 110.5 . . ?
C53 C54 H54A 110.5 . . ?
C53 C54 H54B 110.5 . . ?
H54A C54 H54B 108.7 . . ?
O3 Li3 O4 104.4(15) . . ?
O5 Li3 O3 108.8(15) . . ?
O5 Li3 O4 108.8(15) . . ?
O6 Li3 O3 119.6(16) . . ?
O6 Li3 O4 111.7(15) . . ?
O6 Li3 O5 103.3(15) . . ?
C39B O3B Li3B 122.5(16) . . ?
C42B O3B C39B 108.3(15) . . ?
C42B O3B Li3B 125.0(15) . . ?
C43B O4B C46B 103.8(17) . . ?
C43B O4B Li3B 130.2(17) . . ?
C46B O4B Li3B 125.7(17) . . ?
C47B O5B Li3B 123.6(15) . . ?
C50B O5B C47B 108.2(14) . . ?
C50B O5B Li3B 125.1(15) . . ?
C51B O6B C54B 110.4(15) . . ?
C51B O6B Li3B 127.1(15) . . ?
C54B O6B Li3B 122.4(15) . . ?
O3B C39B H39C 110.5 . . ?
O3B C39B H39D 110.5 . . ?
O3B C39B C40B 106.0(17) . . ?
H39C C39B H39D 108.7 . . ?
C40B C39B H39C 110.5 . . ?
C40B C39B H39D 110.5 . . ?
C39B C40B H40C 110.8 . . ?
C39B C40B H40D 110.8 . . ?
H40C C40B H40D 108.9 . . ?
C41B C40B C39B 104.7(18) . . ?
C41B C40B H40C 110.8 . . ?
C41B C40B H40D 110.8 . . ?
C40B C41B H41C 110.9 . . ?
C40B C41B H41D 110.9 . . ?
C40B C41B C42B 104.5(19) . . ?
H41C C41B H41D 108.9 . . ?
C42B C41B H41C 110.9 . . ?
C42B C41B H41D 110.9 . . ?
O3B C42B C41B 105.3(16) . . ?
O3B C42B H42C 110.7 . . ?
O3B C42B H42D 110.7 . . ?
C41B C42B H42C 110.7 . . ?
C41B C42B H42D 110.7 . . ?
H42C C42B H42D 108.8 . . ?
O4B C43B H43C 109.4 . . ?
O4B C43B H43D 109.4 . . ?
O4B C43B C44B 111.4(19) . . ?
H43C C43B H43D 108.0 . . ?
C44B C43B H43C 109.4 . . ?
C44B C43B H43D 109.4 . . ?
C43B C44B H44C 110.6 . . ?
C43B C44B H44D 110.6 . . ?
H44C C44B H44D 108.7 . . ?
C45B C44B C43B 106(2) . . ?
C45B C44B H44C 110.6 . . ?
C45B C44B H44D 110.6 . . ?
C44B C45B H45C 111.0 . . ?
C44B C45B H45D 111.0 . . ?
H45C C45B H45D 109.0 . . ?
C46B C45B C44B 104(2) . . ?
C46B C45B H45C 111.0 . . ?
C46B C45B H45D 111.0 . . ?
O4B C46B H46C 108.6 . . ?
O4B C46B H46D 108.6 . . ?
C45B C46B O4B 115(2) . . ?
C45B C46B H46C 108.6 . . ?
C45B C46B H46D 108.6 . . ?
H46C C46B H46D 107.6 . . ?
O5B C47B H47C 110.6 . . ?
O5B C47B H47D 110.6 . . ?
O5B C47B C48B 105.5(16) . . ?
H47C C47B H47D 108.8 . . ?
C48B C47B H47C 110.6 . . ?
C48B C47B H47D 110.6 . . ?
C47B C48B H48C 111.1 . . ?
C47B C48B H48D 111.1 . . ?
H48C C48B H48D 109.1 . . ?
C49B C48B C47B 103.4(16) . . ?
C49B C48B H48C 111.1 . . ?
C49B C48B H48D 111.1 . . ?
C48B C49B H49C 111.3 . . ?
C48B C49B H49D 111.3 . . ?
H49C C49B H49D 109.2 . . ?
C50B C49B C48B 102.5(16) . . ?
C50B C49B H49C 111.3 . . ?
C50B C49B H49D 111.3 . . ?
O5B C50B C49B 106.5(16) . . ?
O5B C50B H50C 110.4 . . ?
O5B C50B H50D 110.4 . . ?
C49B C50B H50C 110.4 . . ?
C49B C50B H50D 110.4 . . ?
H50C C50B H50D 108.6 . . ?
O6B C51B H51C 110.9 . . ?
O6B C51B H51D 110.9 . . ?
O6B C51B C52B 104.1(15) . . ?
H51C C51B H51D 109.0 . . ?
C52B C51B H51C 110.9 . . ?
C52B C51B H51D 110.9 . . ?
C51B C52B H52C 110.9 . . ?
C51B C52B H52D 110.9 . . ?
H52C C52B H52D 108.9 . . ?
C53B C52B C51B 104.2(17) . . ?
C53B C52B H52C 110.9 . . ?
C53B C52B H52D 110.9 . . ?
C52B C53B H53C 111.2 . . ?
C52B C53B H53D 111.2 . . ?
C52B C53B C54B 103.1(17) . . ?
H53C C53B H53D 109.1 . . ?
C54B C53B H53C 111.2 . . ?
C54B C53B H53D 111.2 . . ?
O6B C54B C53B 104.8(16) . . ?
O6B C54B H54C 110.8 . . ?
O6B C54B H54D 110.8 . . ?
C53B C54B H54C 110.8 . . ?
C53B C54B H54D 110.8 . . ?
H54C C54B H54D 108.9 . . ?
O4B Li3B O3B 112.1(18) . . ?
O4B Li3B O5B 111.4(18) . . ?
O4B Li3B O6B 105.5(18) . . ?
O5B Li3B O3B 104.0(17) . . ?
O5B Li3B O6B 112.5(18) . . ?
O6B Li3B O3B 111.6(18) . . ?

loop_
_geom_bond_atom_site_label_1
_geom_bond_atom_site_label_2
_geom_bond_distance
_geom_bond_site_symmetry_2
_geom_bond_publ_flag
Yb1 Fe1 3.177(2) . ?
Yb1 Fe2 3.208(2) . ?
Yb1 Fe3 3.253(2) . ?
Yb1 C1 2.474(17) . ?
Yb1 C6 2.447(17) . ?
Yb1 C11 2.520(16) . ?
Yb1 C16 2.503(16) . ?
Yb1 C21 2.503(17) . ?
Yb1 C26 2.548(16) . ?
Yb1 Li1 2.69(3) . ?
Yb1 Li2 2.66(3) . ?
Fe1 C1 2.061(16) . ?
Fe1 C2 2.028(16) . ?
Fe1 C3 2.016(17) . ?
Fe1 C4 2.023(17) . ?
Fe1 C5 2.003(16) . ?
Fe1 C6 2.083(17) . ?
Fe1 C7 2.038(16) . ?
Fe1 C8 2.009(16) . ?
Fe1 C9 2.019(17) . ?
Fe1 C10 2.011(17) . ?
Fe2 C11 2.072(16) . ?
Fe2 C12 2.043(16) . ?
Fe2 C13 2.023(17) . ?
Fe2 C14 2.016(16) . ?
Fe2 C15 2.020(17) . ?
Fe2 C16 2.102(17) . ?
Fe2 C17 2.036(17) . ?
Fe2 C18 2.030(18) . ?
Fe2 C19 2.010(18) . ?
Fe2 C20 2.044(18) . ?
Fe3 C21 2.108(16) . ?
Fe3 C22 2.039(16) . ?
Fe3 C23 2.038(17) . ?
Fe3 C24 2.047(17) . ?
Fe3 C25 2.007(17) . ?
Fe3 C26 2.101(17) . ?
Fe3 C27 2.076(18) . ?
Fe3 C28 2.034(17) . ?
Fe3 C29 2.058(18) . ?
Fe3 C30 2.054(18) . ?
O1 C31 1.44(2) . ?
O1 C34 1.45(2) . ?
O1 Li1 1.93(3) . ?
O2 C35 1.46(2) . ?
O2 C38 1.453(19) . ?
O2 Li2 1.93(3) . ?
C1 C2 1.45(2) . ?
C1 C5 1.47(2) . ?
C1 Li2 2.16(3) . ?
C2 H2 0.9500 . ?
C2 C3 1.40(2) . ?
C3 H3 0.9500 . ?
C3 C4 1.41(2) . ?
C4 H4 0.9500 . ?
C4 C5 1.40(2) . ?
C5 H5 0.9500 . ?
C6 C7 1.47(2) . ?
C6 C10 1.45(2) . ?
C6 Li1 2.24(3) . ?
C7 H7 0.9500 . ?
C7 C8 1.39(2) . ?
C8 H8 0.9500 . ?
C8 C9 1.39(2) . ?
C9 H9 0.9500 . ?
C9 C10 1.43(2) . ?
C10 H10 1.0000 . ?
C11 C12 1.45(2) . ?
C11 C15 1.46(2) . ?
C11 Li2 2.19(3) . ?
C12 H12 0.9500 . ?
C12 C13 1.40(2) . ?
C13 H13 0.9500 . ?
C13 C14 1.38(2) . ?
C14 H14 0.9500 . ?
C14 C15 1.42(2) . ?
C15 H15 0.9500 . ?
C16 C17 1.44(2) . ?
C16 C20 1.48(2) . ?
C16 Li1 2.16(3) . ?
C17 H17 0.9500 . ?
C17 C18 1.44(2) . ?
C18 H18 0.9500 . ?
C18 C19 1.40(3) . ?
C19 H19 0.9500 . ?
C19 C20 1.42(2) . ?
C20 H20 0.9500 . ?
C21 C22 1.43(2) . ?
C21 C25 1.44(2) . ?
C21 Li2 2.14(3) . ?
C22 H22 0.9500 . ?
C22 C23 1.42(2) . ?
C23 H23 0.9500 . ?
C23 C24 1.37(2) . ?
C24 H24 0.9500 . ?
C24 C25 1.41(2) . ?
C25 H25 0.9500 . ?
C26 C27 1.45(2) . ?
C26 C30 1.44(2) . ?
C26 Li1 2.26(3) . ?
C27 H27 0.9500 . ?
C27 C28 1.43(2) . ?
C28 H28 0.9500 . ?
C28 C29 1.40(2) . ?
C29 H29 0.9500 . ?
C29 C30 1.45(2) . ?
C30 H30 0.9500 . ?
C31 H31A 0.9900 . ?
C31 H31B 0.9900 . ?
C31 C32 1.51(3) . ?
C32 H32A 0.9900 . ?
C32 H32B 0.9900 . ?
C32 C33 1.54(3) . ?
C33 H33A 0.9900 . ?
C33 H33B 0.9900 . ?
C33 C34 1.49(3) . ?
C34 H34A 0.9900 . ?
C34 H34B 0.9900 . ?
C35 H35A 0.9900 . ?
C35 H35B 0.9900 . ?
C35 C36 1.49(2) . ?
C36 H36A 0.9900 . ?
C36 H36B 0.9900 . ?
C36 C37 1.51(2) . ?
C37 H37A 0.9900 . ?
C37 H37B 0.9900 . ?
C37 C38 1.53(2) . ?
C38 H38A 0.9900 . ?
C38 H38B 0.9900 . ?
Yb1B Fe1B 3.220(2) . ?
Yb1B Fe2B 3.212(2) . ?
Yb1B Fe3B 3.195(2) . ?
Yb1B C1B 2.501(16) . ?
Yb1B C6B 2.478(16) . ?
Yb1B C11B 2.501(16) . ?
Yb1B C16B 2.517(16) . ?
Yb1B C21B 2.524(16) . ?
Yb1B C26B 2.495(17) . ?
Yb1B Li1B 2.72(3) . ?
Yb1B Li2B 2.70(3) . ?
Fe1B C1B 2.125(16) . ?
Fe1B C2B 2.041(16) . ?
Fe1B C3B 2.050(17) . ?
Fe1B C4B 2.034(17) . ?
Fe1B C5B 2.046(17) . ?
Fe1B C6B 2.090(16) . ?
Fe1B C7B 2.032(16) . ?
Fe1B C8B 2.038(16) . ?
Fe1B C9B 2.024(17) . ?
Fe1B C10B 2.014(16) . ?
Fe2B C11B 2.094(16) . ?
Fe2B C12B 2.023(17) . ?
Fe2B C13B 2.028(17) . ?
Fe2B C14B 2.031(18) . ?
Fe2B C15B 2.039(17) . ?
Fe2B C16B 2.043(18) . ?
Fe2B C17B 2.040(18) . ?
Fe2B C18B 2.036(18) . ?
Fe2B C19B 2.047(17) . ?
Fe2B C20B 2.024(18) . ?
Fe3B C21B 2.096(17) . ?
Fe3B C22B 2.043(17) . ?
Fe3B C23B 2.053(16) . ?
Fe3B C24B 2.021(16) . ?
Fe3B C25B 2.038(17) . ?
Fe3B C26B 2.085(16) . ?
Fe3B C27B 2.029(16) . ?
Fe3B C28B 2.023(17) . ?
Fe3B C29B 2.062(17) . ?
Fe3B C30B 2.029(16) . ?
O1B C31B 1.44(2) . ?
O1B C34B 1.43(2) . ?
O1B Li1B 1.92(3) . ?
O2B C35B 1.44(2) . ?
O2B C38B 1.44(2) . ?
O2B Li2B 1.92(3) . ?
C1B C2B 1.43(2) . ?
C1B C5B 1.49(2) . ?
C1B Li2B 2.19(3) . ?
C2B H2B 1.0000 . ?
C2B C3B 1.42(2) . ?
C3B H3B 0.9500 . ?
C3B C4B 1.41(2) . ?
C4B H4B 0.9500 . ?
C4B C5B 1.43(2) . ?
C5B H5B 0.9500 . ?
C6B C7B 1.45(2) . ?
C6B C10B 1.44(2) . ?
C6B Li1B 2.24(3) . ?
C7B H7B 0.9500 . ?
C7B C8B 1.42(2) . ?
C8B H8B 0.9500 . ?
C8B C9B 1.41(2) . ?
C9B H9B 0.9500 . ?
C9B C10B 1.42(2) . ?
C10B H10B 0.9500 . ?
C11B C12B 1.41(2) . ?
C11B C15B 1.47(2) . ?
C11B Li2B 2.22(3) . ?
C12B H12B 0.9500 . ?
C12B C13B 1.43(2) . ?
C13B H13B 0.9500 . ?
C13B C14B 1.41(2) . ?
C14B H14B 0.9500 . ?
C14B C15B 1.42(2) . ?
C15B H15B 0.9500 . ?
C16B C17B 1.41(2) . ?
C16B C20B 1.42(2) . ?
C16B Li1B 2.26(4) . ?
C17B H17B 0.9500 . ?
C17B C18B 1.41(2) . ?
C18B H18B 0.9500 . ?
C18B C19B 1.39(2) . ?
C19B H19B 0.9500 . ?
C19B C20B 1.43(2) . ?
C20B H20B 0.9500 . ?
C21B C22B 1.41(2) . ?
C21B C25B 1.45(2) . ?
C21B Li2B 2.15(3) . ?
C22B H22B 0.9500 . ?
C22B C23B 1.42(2) . ?
C23B H23B 0.9500 . ?
C23B C24B 1.40(2) . ?
C24B H24B 0.9500 . ?
C24B C25B 1.43(2) . ?
C25B H25B 0.9500 . ?
C26B C27B 1.44(2) . ?
C26B C30B 1.47(2) . ?
C26B Li1B 2.24(3) . ?
C27B H27B 0.9500 . ?
C27B C28B 1.43(2) . ?
C28B H28B 0.9500 . ?
C28B C29B 1.41(2) . ?
C29B H29B 0.9500 . ?
C29B C30B 1.43(2) . ?
C30B H30B 0.9500 . ?
C31B H31C 0.9900 . ?
C31B H31D 0.9900 . ?
C31B C32B 1.49(3) . ?
C32B H32C 0.9900 . ?
C32B H32D 0.9900 . ?
C32B C33B 1.55(3) . ?
C33B H33C 0.9900 . ?
C33B H33D 0.9900 . ?
C33B C34B 1.50(3) . ?
C34B H34C 0.9900 . ?
C34B H34D 0.9900 . ?
C35B H35C 0.9900 . ?
C35B H35D 0.9900 . ?
C35B C36B 1.49(2) . ?
C36B H36C 0.9900 . ?
C36B H36D 0.9900 . ?
C36B C37B 1.52(3) . ?
C37B H37C 0.9900 . ?
C37B H37D 0.9900 . ?
C37B C38B 1.52(3) . ?
C38B H38C 0.9900 . ?
C38B H38D 0.9900 . ?
O3 C39 1.43(2) . ?
O3 C42 1.45(2) . ?
O3 Li3 1.95(3) . ?
O4 C43 1.47(2) . ?
O4 C46 1.43(2) . ?
O4 Li3 1.96(3) . ?
O5 C51 1.44(2) . ?
O5 C54 1.43(2) . ?
O5 Li3 1.94(3) . ?
O6 C47 1.45(2) . ?
O6 C50 1.46(2) . ?
O6 Li3 1.94(3) . ?
C39 H39A 0.9900 . ?
C39 H39B 0.9900 . ?
C39 C40 1.51(2) . ?
C40 H40A 0.9900 . ?
C40 H40B 0.9900 . ?
C40 C41 1.53(2) . ?
C41 H41A 0.9900 . ?
C41 H41B 0.9900 . ?
C41 C42 1.46(2) . ?
C42 H42A 0.9900 . ?
C42 H42B 0.9900 . ?
C43 H43A 0.9900 . ?
C43 H43B 0.9900 . ?
C43 C44 1.49(2) . ?
C44 H44A 0.9900 . ?
C44 H44B 0.9900 . ?
C44 C45 1.48(3) . ?
C45 H45A 0.9900 . ?
C45 H45B 0.9900 . ?
C45 C46 1.52(2) . ?
C46 H46A 0.9900 . ?
C46 H46B 0.9900 . ?
C47 H47A 0.9900 . ?
C47 H47B 0.9900 . ?
C47 C48 1.47(2) . ?
C48 H48A 0.9900 . ?
C48 H48B 0.9900 . ?
C48 C49 1.49(2) . ?
C49 H49A 0.9900 . ?
C49 H49B 0.9900 . ?
C49 C50 1.52(2) . ?
C50 H50A 0.9900 . ?
C50 H50B 0.9900 . ?
C51 H51A 0.9900 . ?
C51 H51B 0.9900 . ?
C51 C52 1.50(3) . ?
C52 H52A 0.9900 . ?
C52 H52B 0.9900 . ?
C52 C53 1.39(3) . ?
C53 H53A 0.9900 . ?
C53 H53B 0.9900 . ?
C53 C54 1.49(3) . ?
C54 H54A 0.9900 . ?
C54 H54B 0.9900 . ?
O3B C39B 1.44(2) . ?
O3B C42B 1.42(2) . ?
O3B Li3B 1.93(4) . ?
O4B C43B 1.34(2) . ?
O4B C46B 1.42(3) . ?
O4B Li3B 1.88(4) . ?
O5B C47B 1.46(2) . ?
O5B C50B 1.44(2) . ?
O5B Li3B 1.91(4) . ?
O6B C51B 1.42(2) . ?
O6B C54B 1.45(2) . ?
O6B Li3B 1.91(4) . ?
C39B H39C 0.9900 . ?
C39B H39D 0.9900 . ?
C39B C40B 1.54(3) . ?
C40B H40C 0.9900 . ?
C40B H40D 0.9900 . ?
C40B C41B 1.48(3) . ?
C41B H41C 0.9900 . ?
C41B H41D 0.9900 . ?
C41B C42B 1.49(3) . ?
C42B H42C 0.9900 . ?
C42B H42D 0.9900 . ?
C43B H43C 0.9900 . ?
C43B H43D 0.9900 . ?
C43B C44B 1.49(3) . ?
C44B H44C 0.9900 . ?
C44B H44D 0.9900 . ?
C44B C45B 1.43(3) . ?
C45B H45C 0.9900 . ?
C45B H45D 0.9900 . ?
C45B C46B 1.40(3) . ?
C46B H46C 0.9900 . ?
C46B H46D 0.9900 . ?
C47B H47C 0.9900 . ?
C47B H47D 0.9900 . ?
C47B C48B 1.52(3) . ?
C48B H48C 0.9900 . ?
C48B H48D 0.9900 . ?
C48B C49B 1.49(3) . ?
C49B H49C 0.9900 . ?
C49B H49D 0.9900 . ?
C49B C50B 1.48(3) . ?
C50B H50C 0.9900 . ?
C50B H50D 0.9900 . ?
C51B H51C 0.9900 . ?
C51B H51D 0.9900 . ?
C51B C52B 1.50(3) . ?
C52B H52C 0.9900 . ?
C52B H52D 0.9900 . ?
C52B C53B 1.47(3) . ?
C53B H53C 0.9900 . ?
C53B H53D 0.9900 . ?
C53B C54B 1.49(3) . ?
C54B H54C 0.9900 . ?
C54B H54D 0.9900 . ?

loop_
_geom_torsion_atom_site_label_1
_geom_torsion_atom_site_label_2
_geom_torsion_atom_site_label_3
_geom_torsion_atom_site_label_4
_geom_torsion
_geom_torsion_site_symmetry_1
_geom_torsion_site_symmetry_2
_geom_torsion_site_symmetry_3
_geom_torsion_site_symmetry_4
_geom_torsion_publ_flag
Yb1 C1 C2 Fe1 74.5(9) . . . . ?
Yb1 C1 C2 C3 131.8(12) . . . . ?
Yb1 C1 C5 Fe1 -73.8(9) . . . . ?
Yb1 C1 C5 C4 -131.6(13) . . . . ?
Yb1 C6 C7 Fe1 -75.5(9) . . . . ?
Yb1 C6 C7 C8 -131.8(12) . . . . ?
Yb1 C6 C10 Fe1 72.5(10) . . . . ?
Yb1 C6 C10 C9 129.8(13) . . . . ?
Yb1 C11 C12 Fe2 73.0(10) . . . . ?
Yb1 C11 C12 C13 130.3(13) . . . . ?
Yb1 C11 C15 Fe2 -75.1(9) . . . . ?
Yb1 C11 C15 C14 -132.4(12) . . . . ?
Yb1 C16 C17 Fe2 -76.0(9) . . . . ?
Yb1 C16 C17 C18 -133.5(12) . . . . ?
Yb1 C16 C20 Fe2 71.8(10) . . . . ?
Yb1 C16 C20 C19 128.5(13) . . . . ?
Yb1 C21 C22 Fe3 75.1(10) . . . . ?
Yb1 C21 C22 C23 133.5(13) . . . . ?
Yb1 C21 C25 Fe3 -75.2(9) . . . . ?
Yb1 C21 C25 C24 -136.5(12) . . . . ?
Yb1 C26 C27 Fe3 -77.5(9) . . . . ?
Yb1 C26 C27 C28 -134.4(12) . . . . ?
Yb1 C26 C30 Fe3 73.1(10) . . . . ?
Yb1 C26 C30 C29 132.0(13) . . . . ?
Fe1 C1 C2 C3 57.3(12) . . . . ?
Fe1 C1 C5 C4 -57.7(12) . . . . ?
Fe1 C2 C3 C4 58.8(12) . . . . ?
Fe1 C3 C4 C5 59.7(11) . . . . ?
Fe1 C4 C5 C1 58.0(12) . . . . ?
Fe1 C6 C7 C8 -56.3(12) . . . . ?
Fe1 C6 C10 C9 57.4(12) . . . . ?
Fe1 C7 C8 C9 -59.9(12) . . . . ?
Fe1 C8 C9 C10 -59.9(11) . . . . ?
Fe1 C9 C10 C6 -58.7(12) . . . . ?
Fe2 C11 C12 C13 57.2(12) . . . . ?
Fe2 C11 C15 C14 -57.3(11) . . . . ?
Fe2 C12 C13 C14 59.0(12) . . . . ?
Fe2 C13 C14 C15 60.6(11) . . . . ?
Fe2 C14 C15 C11 58.4(11) . . . . ?
Fe2 C16 C17 C18 -57.5(12) . . . . ?
Fe2 C16 C20 C19 56.8(12) . . . . ?
Fe2 C17 C18 C19 -59.2(12) . . . . ?
Fe2 C18 C19 C20 -60.9(12) . . . . ?
Fe2 C19 C20 C16 -58.6(12) . . . . ?
Fe3 C21 C22 C23 58.4(12) . . . . ?
Fe3 C21 C25 C24 -61.3(12) . . . . ?
Fe3 C22 C23 C24 61.2(12) . . . . ?
Fe3 C23 C24 C25 57.7(12) . . . . ?
Fe3 C24 C25 C21 62.6(12) . . . . ?
Fe3 C26 C27 C28 -56.9(12) . . . . ?
Fe3 C26 C30 C29 58.8(12) . . . . ?
Fe3 C27 C28 C29 -61.2(12) . . . . ?
Fe3 C28 C29 C30 -59.1(12) . . . . ?
Fe3 C29 C30 C26 -60.1(12) . . . . ?
O1 C31 C32 C33 -24(2) . . . . ?
O2 C35 C36 C37 -31.2(17) . . . . ?
C1 C2 C3 Fe1 -57.9(12) . . . . ?
C1 C2 C3 C4 1(2) . . . . ?
C2 C1 C5 Fe1 60.1(10) . . . . ?
C2 C1 C5 C4 2.4(18) . . . . ?
C2 C3 C4 Fe1 -59.1(12) . . . . ?
C2 C3 C4 C5 0.6(19) . . . . ?
C3 C4 C5 Fe1 -60.0(11) . . . . ?
C3 C4 C5 C1 -2.0(19) . . . . ?
C5 C1 C2 Fe1 -59.2(10) . . . . ?
C5 C1 C2 C3 -1.9(17) . . . . ?
C6 C7 C8 Fe1 57.4(12) . . . . ?
C6 C7 C8 C9 -2.5(19) . . . . ?
C7 C6 C10 Fe1 -60.1(10) . . . . ?
C7 C6 C10 C9 -2.8(18) . . . . ?
C7 C8 C9 Fe1 60.5(12) . . . . ?
C7 C8 C9 C10 0.6(19) . . . . ?
C8 C9 C10 Fe1 60.2(11) . . . . ?
C8 C9 C10 C6 1.5(19) . . . . ?
C10 C6 C7 Fe1 59.4(10) . . . . ?
C10 C6 C7 C8 3.1(18) . . . . ?
C11 C12 C13 Fe2 -58.0(12) . . . . ?
C11 C12 C13 C14 1(2) . . . . ?
C12 C11 C15 Fe2 60.5(10) . . . . ?
C12 C11 C15 C14 3.2(17) . . . . ?
C12 C13 C14 Fe2 -59.5(12) . . . . ?
C12 C13 C14 C15 1.1(19) . . . . ?
C13 C14 C15 Fe2 -61.2(11) . . . . ?
C13 C14 C15 C11 -2.8(18) . . . . ?
C15 C11 C12 Fe2 -59.7(10) . . . . ?
C15 C11 C12 C13 -2.5(18) . . . . ?
C16 C17 C18 Fe2 59.3(12) . . . . ?
C16 C17 C18 C19 0(2) . . . . ?
C17 C16 C20 Fe2 -58.6(11) . . . . ?
C17 C16 C20 C19 -1.9(19) . . . . ?
C17 C18 C19 Fe2 59.5(12) . . . . ?
C17 C18 C19 C20 -1(2) . . . . ?
C18 C19 C20 Fe2 60.6(12) . . . . ?
C18 C19 C20 C16 2(2) . . . . ?
C20 C16 C17 Fe2 58.5(11) . . . . ?
C20 C16 C17 C18 1.0(19) . . . . ?
C21 C22 C23 Fe3 -60.1(12) . . . . ?
C21 C22 C23 C24 1(2) . . . . ?
C22 C21 C25 Fe3 58.4(11) . . . . ?
C22 C21 C25 C24 -2.9(18) . . . . ?
C22 C23 C24 Fe3 -60.5(11) . . . . ?
C22 C23 C24 C25 -2.9(19) . . . . ?
C23 C24 C25 Fe3 -58.8(12) . . . . ?
C23 C24 C25 C21 4(2) . . . . ?
C25 C21 C22 Fe3 -57.3(10) . . . . ?
C25 C21 C22 C23 1.1(19) . . . . ?
C26 C27 C28 Fe3 58.5(12) . . . . ?
C26 C27 C28 C29 -2.7(19) . . . . ?
C27 C26 C30 Fe3 -59.4(11) . . . . ?
C27 C26 C30 C29 -0.6(19) . . . . ?
C27 C28 C29 Fe3 61.4(12) . . . . ?
C27 C28 C29 C30 2.3(19) . . . . ?
C28 C29 C30 Fe3 59.1(12) . . . . ?
C28 C29 C30 C26 -1.1(19) . . . . ?
C30 C26 C27 Fe3 58.9(11) . . . . ?
C30 C26 C27 C28 2.0(18) . . . . ?
C31 O1 C34 C33 -38.2(19) . . . . ?
C31 C32 C33 C34 2(2) . . . . ?
C32 C33 C34 O1 22(2) . . . . ?
C34 O1 C31 C32 38.7(18) . . . . ?
C35 O2 C38 C37 -32.2(16) . . . . ?
C35 C36 C37 C38 11.1(18) . . . . ?
C36 C37 C38 O2 12.7(17) . . . . ?
C38 O2 C35 C36 40.4(16) . . . . ?
Li1 O1 C31 C32 -95.9(18) . . . . ?
Li1 O1 C34 C33 97.8(18) . . . . ?
Li1 C6 C7 Fe1 -161.2(16) . . . . ?
Li1 C6 C7 C8 142.5(16) . . . . ?
Li1 C6 C10 Fe1 155.6(14) . . . . ?
Li1 C6 C10 C9 -147.1(15) . . . . ?
Li1 C16 C17 Fe2 -160.1(16) . . . . ?
Li1 C16 C17 C18 142.3(17) . . . . ?
Li1 C16 C20 Fe2 153.9(13) . . . . ?
Li1 C16 C20 C19 -149.3(15) . . . . ?
Li1 C26 C27 Fe3 -158.1(16) . . . . ?
Li1 C26 C27 C28 144.9(16) . . . . ?
Li1 C26 C30 Fe3 151.9(13) . . . . ?
Li1 C26 C30 C29 -149.2(14) . . . . ?
Li2 O2 C35 C36 -88.1(17) . . . . ?
Li2 O2 C38 C37 101.3(15) . . . . ?
Li2 C1 C2 Fe1 153.7(12) . . . . ?
Li2 C1 C2 C3 -149.0(14) . . . . ?
Li2 C1 C5 Fe1 -163.0(18) . . . . ?
Li2 C1 C5 C4 139.3(17) . . . . ?
Li2 C11 C12 Fe2 150.8(12) . . . . ?
Li2 C11 C12 C13 -152.0(14) . . . . ?
Li2 C11 C15 Fe2 -161.3(18) . . . . ?
Li2 C11 C15 C14 141.4(18) . . . . ?
Li2 C21 C22 Fe3 154.2(13) . . . . ?
Li2 C21 C22 C23 -147.4(15) . . . . ?
Li2 C21 C25 Fe3 -162.8(17) . . . . ?
Li2 C21 C25 C24 135.9(17) . . . . ?
Yb1B C1B C2B Fe1B 72.7(9) . . . . ?
Yb1B C1B C2B C3B 130.8(13) . . . . ?
Yb1B C1B C5B Fe1B -74.6(9) . . . . ?
Yb1B C1B C5B C4B -133.6(11) . . . . ?
Yb1B C6B C7B Fe1B -76.8(9) . . . . ?
Yb1B C6B C7B C8B -133.5(12) . . . . ?
Yb1B C6B C10B Fe1B 72.0(11) . . . . ?
Yb1B C6B C10B C9B 129.9(13) . . . . ?
Yb1B C11B C12B Fe2B 76.5(8) . . . . ?
Yb1B C11B C12B C13B 133.9(13) . . . . ?
Yb1B C11B C15B Fe2B -72.2(10) . . . . ?
Yb1B C11B C15B C14B -130.9(13) . . . . ?
Yb1B C16B C17B Fe2B -76.6(10) . . . . ?
Yb1B C16B C17B C18B -133.9(13) . . . . ?
Yb1B C16B C20B Fe2B 75.5(11) . . . . ?
Yb1B C16B C20B C19B 134.0(13) . . . . ?
Yb1B C21B C22B Fe3B 74.9(9) . . . . ?
Yb1B C21B C22B C23B 131.9(13) . . . . ?
Yb1B C21B C25B Fe3B -70.6(10) . . . . ?
Yb1B C21B C25B C24B -128.4(13) . . . . ?
Yb1B C26B C27B Fe3B -75.9(8) . . . . ?
Yb1B C26B C27B C28B -134.0(12) . . . . ?
Yb1B C26B C30B Fe3B 72.5(9) . . . . ?
Yb1B C26B C30B C29B 132.3(13) . . . . ?
Fe1B C1B C2B C3B 58.2(12) . . . . ?
Fe1B C1B C5B C4B -59.0(11) . . . . ?
Fe1B C2B C3B C4B 60.0(11) . . . . ?
Fe1B C3B C4B C5B 59.3(11) . . . . ?
Fe1B C4B C5B C1B 60.8(11) . . . . ?
Fe1B C6B C7B C8B -56.7(12) . . . . ?
Fe1B C6B C10B C9B 57.9(12) . . . . ?
Fe1B C7B C8B C9B -60.2(11) . . . . ?
Fe1B C8B C9B C10B -59.3(11) . . . . ?
Fe1B C9B C10B C6B -59.3(12) . . . . ?
Fe2B C11B C12B C13B 57.3(13) . . . . ?
Fe2B C11B C15B C14B -58.8(12) . . . . ?
Fe2B C12B C13B C14B 61.1(12) . . . . ?
Fe2B C13B C14B C15B 58.6(12) . . . . ?
Fe2B C14B C15B C11B 59.9(12) . . . . ?
Fe2B C16B C17B C18B -57.4(13) . . . . ?
Fe2B C16B C20B C19B 58.6(12) . . . . ?
Fe2B C17B C18B C19B -60.4(13) . . . . ?
Fe2B C18B C19B C20B -59.2(12) . . . . ?
Fe2B C19B C20B C16B -58.5(13) . . . . ?
Fe3B C21B C22B C23B 57.0(13) . . . . ?
Fe3B C21B C25B C24B -57.7(12) . . . . ?
Fe3B C22B C23B C24B 60.0(11) . . . . ?
Fe3B C23B C24B C25B 60.3(12) . . . . ?
Fe3B C24B C25B C21B 59.4(12) . . . . ?
Fe3B C26B C27B C28B -58.1(12) . . . . ?
Fe3B C26B C30B C29B 59.8(12) . . . . ?
Fe3B C27B C28B C29B -61.0(12) . . . . ?
Fe3B C28B C29B C30B -57.7(12) . . . . ?
Fe3B C29B C30B C26B -59.9(12) . . . . ?
O1B C31B C32B C33B -11(2) . . . . ?
O2B C35B C36B C37B 7.1(19) . . . . ?
C1B C2B C3B Fe1B -59.9(12) . . . . ?
C1B C2B C3B C4B 0.1(19) . . . . ?
C2B C1B C5B Fe1B 57.9(10) . . . . ?
C2B C1B C5B C4B -1.1(17) . . . . ?
C2B C3B C4B Fe1B -60.1(11) . . . . ?
C2B C3B C4B C5B -0.8(18) . . . . ?
C3B C4B C5B Fe1B -59.6(12) . . . . ?
C3B C4B C5B C1B 1.2(18) . . . . ?
C5B C1B C2B Fe1B -57.6(10) . . . . ?
C5B C1B C2B C3B 0.6(18) . . . . ?
C6B C7B C8B Fe1B 57.6(12) . . . . ?
C6B C7B C8B C9B -2.6(19) . . . . ?
C7B C6B C10B Fe1B -60.1(10) . . . . ?
C7B C6B C10B C9B -2.2(18) . . . . ?
C7B C8B C9B Fe1B 60.3(11) . . . . ?
C7B C8B C9B C10B 1.0(18) . . . . ?
C8B C9B C10B Fe1B 60.2(11) . . . . ?
C8B C9B C10B C6B 0.8(19) . . . . ?
C10B C6B C7B Fe1B 59.6(10) . . . . ?
C10B C6B C7B C8B 2.9(18) . . . . ?
C11B C12B C13B Fe2B -59.1(13) . . . . ?
C11B C12B C13B C14B 2(2) . . . . ?
C12B C11B C15B Fe2B 58.5(11) . . . . ?
C12B C11B C15B C14B -0.2(18) . . . . ?
C12B C13B C14B Fe2B -60.7(11) . . . . ?
C12B C13B C14B C15B -2.1(19) . . . . ?
C13B C14B C15B Fe2B -58.4(12) . . . . ?
C13B C14B C15B C11B 1(2) . . . . ?
C15B C11B C12B Fe2B -58.5(10) . . . . ?
C15B C11B C12B C13B -1.1(19) . . . . ?
C16B C17B C18B Fe2B 57.6(13) . . . . ?
C16B C17B C18B C19B -3(2) . . . . ?
C17B C16B C20B Fe2B -61.5(12) . . . . ?
C17B C16B C20B C19B -2.9(19) . . . . ?
C17B C18B C19B Fe2B 60.1(12) . . . . ?
C17B C18B C19B C20B 1(2) . . . . ?
C18B C19B C20B Fe2B 59.9(12) . . . . ?
C18B C19B C20B C16B 1(2) . . . . ?
C20B C16B C17B Fe2B 60.9(11) . . . . ?
C20B C16B C17B C18B 4(2) . . . . ?
C21B C22B C23B Fe3B -58.1(13) . . . . ?
C21B C22B C23B C24B 2(2) . . . . ?
C22B C21B C25B Fe3B 60.2(11) . . . . ?
C22B C21B C25B C24B 2.5(18) . . . . ?
C22B C23B C24B Fe3B -60.4(11) . . . . ?
C22B C23B C24B C25B -0.2(18) . . . . ?
C23B C24B C25B Fe3B -61.0(12) . . . . ?
C23B C24B C25B C21B -1.5(19) . . . . ?
C25B C21B C22B Fe3B -59.7(10) . . . . ?
C25B C21B C22B C23B -2.7(19) . . . . ?
C26B C27B C28B Fe3B 59.4(12) . . . . ?
C26B C27B C28B C29B -1.6(19) . . . . ?
C27B C26B C30B Fe3B -58.5(10) . . . . ?
C27B C26B C30B C29B 1.2(18) . . . . ?
C27B C28B C29B Fe3B 59.9(11) . . . . ?
C27B C28B C29B C30B 2.3(19) . . . . ?
C28B C29B C30B Fe3B 57.7(12) . . . . ?
C28B C29B C30B C26B -2.2(19) . . . . ?
C30B C26B C27B Fe3B 58.3(10) . . . . ?
C30B C26B C27B C28B 0.2(18) . . . . ?
C31B O1B C34B C33B -41.9(18) . . . . ?
C31B C32B C33B C34B -13(2) . . . . ?
C32B C33B C34B O1B 33.0(18) . . . . ?
C34B O1B C31B C32B 32.8(19) . . . . ?
C35B O2B C38B C37B 38.3(17) . . . . ?
C35B C36B C37B C38B 16.2(19) . . . . ?
C36B C37B C38B O2B -34.0(18) . . . . ?
C38B O2B C35B C36B -29.1(18) . . . . ?
Li1B O1B C31B C32B -107.6(19) . . . . ?
Li1B O1B C34B C33B 102.4(17) . . . . ?
Li1B C6B C7B Fe1B -163.7(18) . . . . ?
Li1B C6B C7B C8B 139.6(17) . . . . ?
Li1B C6B C10B Fe1B 153.9(13) . . . . ?
Li1B C6B C10B C9B -148.2(14) . . . . ?
Li1B C16B C17B Fe2B -163.1(17) . . . . ?
Li1B C16B C17B C18B 139.6(17) . . . . ?
Li1B C16B C20B Fe2B 153.9(12) . . . . ?
Li1B C16B C20B C19B -147.5(14) . . . . ?
Li1B C26B C27B Fe3B -160.6(17) . . . . ?
Li1B C26B C27B C28B 141.4(17) . . . . ?
Li1B C26B C30B Fe3B 153.8(13) . . . . ?
Li1B C26B C30B C29B -146.5(15) . . . . ?
Li2B O2B C35B C36B 107.2(17) . . . . ?
Li2B O2B C38B C37B -94.3(18) . . . . ?
Li2B C1B C2B Fe1B 151.4(12) . . . . ?
Li2B C1B C2B C3B -150.4(14) . . . . ?
Li2B C1B C5B Fe1B -162.6(18) . . . . ?
Li2B C1B C5B C4B 138.4(18) . . . . ?
Li2B C11B C12B Fe2B 152.0(12) . . . . ?
Li2B C11B C12B C13B -150.7(14) . . . . ?
Li2B C11B C15B Fe2B -166(2) . . . . ?
Li2B C11B C15B C14B 134.9(19) . . . . ?
Li2B C21B C22B Fe3B 151.1(12) . . . . ?
Li2B C21B C22B C23B -151.9(15) . . . . ?
Li2B C21B C25B Fe3B -166.2(19) . . . . ?
Li2B C21B C25B C24B 136.0(19) . . . . ?
O3 C39 C40 C41 15.4(18) . . . . ?
O4 C43 C44 C45 -25(2) . . . . ?
O5 C51 C52 C53 14(2) . . . . ?
O6 C47 C48 C49 -2(2) . . . . ?
C39 O3 C42 C41 -28.7(18) . . . . ?
C39 C40 C41 C42 -31.9(18) . . . . ?
C40 C41 C42 O3 37.4(18) . . . . ?
C42 O3 C39 C40 7.4(18) . . . . ?
C43 O4 C46 C45 16(2) . . . . ?
C43 C44 C45 C46 34(2) . . . . ?
C44 C45 C46 O4 -32(2) . . . . ?
C46 O4 C43 C44 5(2) . . . . ?
C47 O6 C50 C49 -32.5(18) . . . . ?
C47 C48 C49 C50 -17(2) . . . . ?
C48 C49 C50 O6 30.0(19) . . . . ?
C50 O6 C47 C48 21.2(18) . . . . ?
C51 O5 C54 C53 -5(2) . . . . ?
C51 C52 C53 C54 -17(3) . . . . ?
C52 C53 C54 O5 14(3) . . . . ?
C54 O5 C51 C52 -5(2) . . . . ?
Li3 O3 C39 C40 179.3(15) . . . . ?
Li3 O3 C42 C41 160.7(16) . . . . ?
Li3 O4 C43 C44 -167.2(16) . . . . ?
Li3 O4 C46 C45 -172.5(17) . . . . ?
Li3 O5 C51 C52 -178.2(17) . . . . ?
Li3 O5 C54 C53 167.6(18) . . . . ?
Li3 O6 C47 C48 -176.3(15) . . . . ?
Li3 O6 C50 C49 167.4(16) . . . . ?
O3B C39B C40B C41B -6(2) . . . . ?
O4B C43B C44B C45B 0(3) . . . . ?
O5B C47B C48B C49B -26.5(19) . . . . ?
O6B C51B C52B C53B -30(2) . . . . ?
C39B O3B C42B C41B 31(2) . . . . ?
C39B C40B C41B C42B 24(2) . . . . ?
C40B C41B C42B O3B -34(2) . . . . ?
C42B O3B C39B C40B -15(2) . . . . ?
C43B O4B C46B C45B -9(3) . . . . ?
C43B O4B Li3B O3B -12(3) . . . . ?
C43B O4B Li3B O5B -128(2) . . . . ?
C43B O4B Li3B O6B 110(3) . . . . ?
C43B C44B C45B C46B -5(3) . . . . ?
C44B C45B C46B O4B 9(3) . . . . ?
C46B O4B C43B C44B 5(3) . . . . ?
C46B O4B Li3B O3B 163(2) . . . . ?
C46B O4B Li3B O5B 47(3) . . . . ?
C46B O4B Li3B O6B -76(3) . . . . ?
C47B O5B C50B C49B 17.7(19) . . . . ?
C47B C48B C49B C50B 37(2) . . . . ?
C48B C49B C50B O5B -34(2) . . . . ?
C50B O5B C47B C48B 5.7(19) . . . . ?
C51B O6B C54B C53B 11(2) . . . . ?
C51B C52B C53B C54B 37(2) . . . . ?
C52B C53B C54B O6B -30(2) . . . . ?
C54B O6B C51B C52B 12(2) . . . . ?
Li3B O3B C39B C40B -172.9(17) . . . . ?
Li3B O3B C42B C41B -172.2(18) . . . . ?
Li3B O4B C43B C44B -180(2) . . . . ?
Li3B O4B C46B C45B 176(2) . . . . ?
Li3B O5B C47B C48B 166.8(17) . . . . ?
Li3B O5B C50B C49B -143.0(18) . . . . ?
Li3B O6B C51B C52B -169.8(18) . . . . ?
Li3B O6B C54B C53B -167.4(18) . . . . ?
